data_4338255
loop_
_publ_author_name
'Ullman, Andrew M.'
'Sun, Xianru'
'Graham, Daniel J.'
'Lopez, Nazario'
'Nava, Matthew'
'De Las Cuevas, Rebecca'
'M\"uller, Peter'
'Rybak-Akimova, Elena V'
'Cummins, Christopher C.'
'Nocera, Daniel G.'

_publ_section_title
;
 Electron-transfer studies of a peroxide dianion.
;
_journal_issue 10
_journal_name_full 'Inorganic chemistry'
_journal_page_first 5384
_journal_page_last 5391
_journal_paper_doi 10.1021/ic500759g
_journal_volume 53
_journal_year 2014
_chemical_formula_sum 'C81 H134 K2 N8 O22.5'
_chemical_formula_weight 1658.16
_chemical_name_systematic
; 
 ? 
;
_space_group_IT_number 15
_symmetry_cell_setting monoclinic
_symmetry_space_group_name_Hall '-C 2yc'
_symmetry_space_group_name_H-M 'C 1 2/c 1'
_atom_sites_solution_hydrogens geom
_atom_sites_solution_primary direct
_atom_sites_solution_secondary difmap
_audit_creation_method SHELXL-97
_cell_angle_alpha 90.00
_cell_angle_beta 125.109(2)
_cell_angle_gamma 90.00
_cell_formula_units_Z 8
_cell_length_a 42.234(5)
_cell_length_b 19.969(2)
_cell_length_c 26.348(3)
_cell_measurement_reflns_used 9080
_cell_measurement_temperature 100(2)
_cell_measurement_theta_max 30.56
_cell_measurement_theta_min 2.50
_cell_volume 18178(4)
_computing_cell_refinement 'SAINT 7.46A (Bruker-AXS, 2011)'
_computing_data_collection 'APEX2 v2011.4.0 (Bruker-AXS, 2011)'
_computing_data_reduction 'SAINT 7.46A (Bruker-AXS, 2011)'
_computing_molecular_graphics 'Bruker SHELXTL'
_computing_publication_material 'Bruker SHELXTL'
_computing_structure_refinement 'SHELXL-97 (Sheldrick, 2008)'
_computing_structure_solution 'SHELXS-97 (Sheldrick, 2008)'
_diffrn_ambient_temperature 100(2)
_diffrn_detector_area_resol_mean 8.3
_diffrn_measured_fraction_theta_full 1.000
_diffrn_measured_fraction_theta_max 1.000
_diffrn_measurement_device_type 'Bruker Smart APEX CCD'
_diffrn_measurement_method '\f and \w scans'
_diffrn_radiation_monochromator graphite
_diffrn_radiation_source 'fine-focus sealed tube'
_diffrn_radiation_type MoK\a
_diffrn_radiation_wavelength 0.71073
_diffrn_reflns_av_R_equivalents 0.0641
_diffrn_reflns_av_sigmaI/netI 0.0375
_diffrn_reflns_limit_h_max 54
_diffrn_reflns_limit_h_min -54
_diffrn_reflns_limit_k_max 25
_diffrn_reflns_limit_k_min -25
_diffrn_reflns_limit_l_max 34
_diffrn_reflns_limit_l_min -34
_diffrn_reflns_number 177350
_diffrn_reflns_theta_full 27.48
_diffrn_reflns_theta_max 27.48
_diffrn_reflns_theta_min 1.55
_exptl_absorpt_coefficient_mu 0.176
_exptl_absorpt_correction_T_max 0.9775
_exptl_absorpt_correction_T_min 0.9171
_exptl_absorpt_correction_type multi-scan
_exptl_absorpt_process_details 'SADABS (Sheldrick, 2009)'
_exptl_crystal_colour yellow
_exptl_crystal_density_diffrn 1.212
_exptl_crystal_density_method 'not measured'
_exptl_crystal_description plate
_exptl_crystal_F_000 7152
_exptl_crystal_size_max 0.50
_exptl_crystal_size_mid 0.40
_exptl_crystal_size_min 0.13
_refine_diff_density_max 0.994
_refine_diff_density_min -0.488
_refine_diff_density_rms 0.061
_refine_ls_extinction_method none
_refine_ls_goodness_of_fit_ref 1.028
_refine_ls_hydrogen_treatment mixed
_refine_ls_matrix_type full
_refine_ls_number_parameters 1233
_refine_ls_number_reflns 20842
_refine_ls_number_restraints 808
_refine_ls_restrained_S_all 1.035
_refine_ls_R_factor_all 0.0950
_refine_ls_R_factor_gt 0.0616
_refine_ls_shift/su_max 0.000
_refine_ls_shift/su_mean 0.000
_refine_ls_structure_factor_coef Fsqd
_refine_ls_weighting_details 'calc w=1/[\s^2^(Fo^2^)+(0.0840P)^2^+37.5951P] where P=(Fo^2^+2Fc^2^)/3'
_refine_ls_weighting_scheme calc
_refine_ls_wR_factor_gt 0.1661
_refine_ls_wR_factor_ref 0.1921
_reflns_number_gt 14220
_reflns_number_total 20842
_reflns_threshold_expression >2sigma(I)
_cod_data_source_file ic500759g_si_002.cif
_cod_data_source_block 11163
_cod_depositor_comments
;
The following automatic conversions were performed:

'_symmetry_cell_setting' value 'Monoclinic' changed to 'monoclinic'
according to
/usr/data/users/saulius/crontab/automatic-downloads/rss-feeds/ACS/lib/dictionaries/cif_core.dic
dictionary named 'cif_core.dic' version 2.4.2 from 2011-04-26.

Automatic conversion script
Id: cif_fix_values 2281 2013-09-26 08:29:07Z andrius 

 Adding full bibliography for 4338255.cif.
;
_cod_original_sg_symbol_H-M C2/c
_cod_original_formula_sum 'C81 H134 K2 N8 O22.50'
_cod_database_code 4338255

loop_
_symmetry_equiv_pos_as_xyz
'x, y, z'
'-x, y, -z+1/2'
'x+1/2, y+1/2, z'
'-x+1/2, y+1/2, -z+1/2'
'-x, -y, -z'
'x, -y, z-1/2'
'-x+1/2, -y+1/2, -z'
'x+1/2, -y+1/2, z-1/2'

loop_
_atom_site_label
_atom_site_type_symbol
_atom_site_fract_x
_atom_site_fract_y
_atom_site_fract_z
_atom_site_U_iso_or_equiv
_atom_site_adp_type
_atom_site_occupancy
_atom_site_symmetry_multiplicity
_atom_site_calc_flag
_atom_site_refinement_flags
_atom_site_disorder_assembly
_atom_site_disorder_group
O1 O 0.15144(5) 0.75365(8) 0.65827(9) 0.0337(4) Uani 1 1 d . . .
O2 O 0.12661(5) 0.75365(8) 0.58999(9) 0.0352(4) Uani 1 1 d . . .
N1 N 0.20435(6) 0.75469(10) 0.80874(11) 0.0344(5) Uani 1 1 d . . .
C101 C 0.17991(9) 0.79320(15) 0.82103(14) 0.0438(7) Uani 1 1 d . . .
H10A H 0.1889 0.8403 0.8298 0.053 Uiso 1 1 calc R . .
H10B H 0.1828 0.7749 0.8584 0.053 Uiso 1 1 calc R . .
C102 C 0.13727(8) 0.79139(15) 0.76666(14) 0.0436(7) Uani 1 1 d . . .
H10C H 0.1294 0.7444 0.7534 0.052 Uiso 1 1 calc R . .
H10D H 0.1214 0.8092 0.7803 0.052 Uiso 1 1 calc R . .
N101 N 0.12992(6) 0.83064(11) 0.71430(11) 0.0372(5) Uani 1 1 d D . .
H101 H 0.1343(9) 0.8043(14) 0.6905(13) 0.045 Uiso 1 1 d D . .
C103 C 0.12354(7) 0.89516(14) 0.71464(13) 0.0366(6) Uani 1 1 d . . .
O101 O 0.12071(6) 0.92449(11) 0.75404(10) 0.0485(5) Uani 1 1 d . . .
C104 C 0.11862(7) 0.93642(13) 0.66257(12) 0.0333(5) Uani 1 1 d . . .
C105 C 0.11596(7) 1.00616(13) 0.66409(13) 0.0342(6) Uani 1 1 d . . .
H105 H 0.1172 1.0262 0.6979 0.041 Uiso 1 1 calc R . .
C106 C 0.11146(7) 1.04729(12) 0.61721(12) 0.0326(5) Uani 1 1 d D . .
C113 C 0.11006(8) 1.12368(13) 0.62203(13) 0.0374(6) Uani 1 1 d DU . .
C114 C 0.07902(9) 1.14303(14) 0.63185(16) 0.0459(7) Uani 1 1 d DU . .
H11A H 0.0537 1.1273 0.5966 0.069 Uiso 1 1 calc R . .
H11B H 0.0785 1.1918 0.6351 0.069 Uiso 1 1 calc R . .
H11C H 0.0849 1.1224 0.6701 0.069 Uiso 1 1 calc R . .
C115 C 0.10116(10) 1.15877(14) 0.56320(16) 0.0523(8) Uani 1 1 d DU . .
H11D H 0.1217 1.1487 0.5576 0.078 Uiso 1 1 calc R . .
H11E H 0.0998 1.2073 0.5674 0.078 Uiso 1 1 calc R . .
H11F H 0.0763 1.1427 0.5271 0.078 Uiso 1 1 calc R . .
C116 C 0.14988(9) 1.14844(15) 0.67722(16) 0.0533(8) Uani 1 1 d DU . .
H11G H 0.1562 1.1269 0.7154 0.080 Uiso 1 1 calc R . .
H11H H 0.1491 1.1971 0.6811 0.080 Uiso 1 1 calc R . .
H11I H 0.1696 1.1371 0.6702 0.080 Uiso 1 1 calc R . .
C107 C 0.10949(7) 1.01637(12) 0.56847(12) 0.0321(5) Uani 1 1 d . . .
H107 H 0.1057 1.0429 0.5355 0.039 Uiso 1 1 calc R . .
C108 C 0.11297(7) 0.94669(12) 0.56676(12) 0.0311(5) Uani 1 1 d . . .
C109 C 0.11713(7) 0.90733(12) 0.61337(12) 0.0329(5) Uani 1 1 d . . .
H109 H 0.1190 0.8601 0.6118 0.039 Uiso 1 1 calc R . .
C110 C 0.11338(8) 0.91871(13) 0.51443(13) 0.0360(6) Uani 1 1 d . . .
O102 O 0.10517(7) 0.95478(10) 0.47033(10) 0.0484(5) Uani 1 1 d . . .
N102 N 0.12399(7) 0.85471(11) 0.51865(12) 0.0368(5) Uani 1 1 d D . .
H102 H 0.1274(9) 0.8281(14) 0.5472(12) 0.044 Uiso 1 1 d D . .
C111 C 0.12494(9) 0.82593(14) 0.46901(16) 0.0451(7) Uani 1 1 d . . .
H11Y H 0.1429 0.7873 0.4854 0.054 Uiso 1 1 calc R . .
H11Z H 0.1350 0.8597 0.4542 0.054 Uiso 1 1 calc R . .
C112 C 0.08538(9) 0.80284(14) 0.41489(15) 0.0450(7) Uani 1 1 d . A .
H11W H 0.0666 0.8399 0.4018 0.054 Uiso 1 1 calc R . .
H11X H 0.0866 0.7916 0.3795 0.054 Uiso 1 1 calc R . .
C201 C 0.24039(8) 0.78777(14) 0.82875(13) 0.0388(6) Uani 1 1 d . . .
H20A H 0.2600 0.7536 0.8380 0.047 Uiso 1 1 calc R . .
H20B H 0.2500 0.8130 0.8674 0.047 Uiso 1 1 calc R . .
C202 C 0.23540(9) 0.83548(13) 0.77983(14) 0.0405(6) Uani 1 1 d . . .
H20C H 0.2133 0.8657 0.7661 0.049 Uiso 1 1 calc R . .
H20D H 0.2589 0.8634 0.7980 0.049 Uiso 1 1 calc R . .
N201 N 0.22865(7) 0.79899(11) 0.72665(11) 0.0363(5) Uani 1 1 d D . .
H201 H 0.2063(6) 0.7805(15) 0.7014(12) 0.044 Uiso 1 1 d D . .
C203 C 0.25769(7) 0.78592(12) 0.72092(12) 0.0324(5) Uani 1 1 d . . .
O201 O 0.29072(5) 0.80864(9) 0.75741(9) 0.0401(4) Uani 1 1 d . . .
C204 C 0.24873(7) 0.74248(11) 0.66745(12) 0.0301(5) Uani 1 1 d . A .
C205 C 0.27917(7) 0.72937(12) 0.66231(12) 0.0325(5) Uani 1 1 d . . .
H205 H 0.3039 0.7482 0.6918 0.039 Uiso 1 1 calc R . .
C206 C 0.27426(7) 0.68939(13) 0.61504(13) 0.0344(6) Uani 1 1 d D A .
C213 C 0.30739(8) 0.67685(16) 0.60799(14) 0.0469(7) Uani 1 1 d DU . .
C214 C 0.31700(17) 0.7458(3) 0.5913(3) 0.0566(17) Uani 0.597(8) 1 d PDU A 1
H21A H 0.3236 0.7786 0.6236 0.085 Uiso 0.597(8) 1 calc PR A 1
H21B H 0.2944 0.7615 0.5514 0.085 Uiso 0.597(8) 1 calc PR A 1
H21C H 0.3390 0.7403 0.5885 0.085 Uiso 0.597(8) 1 calc PR A 1
C215 C 0.34412(17) 0.6574(4) 0.6702(3) 0.069(2) Uani 0.597(8) 1 d PDU A 1
H21D H 0.3497 0.6910 0.7015 0.103 Uiso 0.597(8) 1 calc PR A 1
H21E H 0.3658 0.6550 0.6663 0.103 Uiso 0.597(8) 1 calc PR A 1
H21F H 0.3405 0.6136 0.6830 0.103 Uiso 0.597(8) 1 calc PR A 1
C216 C 0.2978(2) 0.6267(5) 0.5590(5) 0.089(3) Uani 0.597(8) 1 d PDU A 1
H21G H 0.3201 0.6211 0.5569 0.134 Uiso 0.597(8) 1 calc PR A 1
H21H H 0.2755 0.6425 0.5188 0.134 Uiso 0.597(8) 1 calc PR A 1
H21I H 0.2916 0.5837 0.5691 0.134 Uiso 0.597(8) 1 calc PR A 1
C14B C 0.3099(3) 0.5981(4) 0.6033(6) 0.061(3) Uani 0.403(8) 1 d PDU A 2
H14A H 0.2849 0.5810 0.5683 0.092 Uiso 0.403(8) 1 calc PR A 2
H14B H 0.3164 0.5771 0.6418 0.092 Uiso 0.403(8) 1 calc PR A 2
H14C H 0.3300 0.5873 0.5968 0.092 Uiso 0.403(8) 1 calc PR A 2
C15B C 0.2947(3) 0.7055(6) 0.5451(5) 0.073(4) Uani 0.403(8) 1 d PDU A 2
H15A H 0.2691 0.6879 0.5127 0.110 Uiso 0.403(8) 1 calc PR A 2
H15B H 0.3134 0.6927 0.5362 0.110 Uiso 0.403(8) 1 calc PR A 2
H15C H 0.2934 0.7545 0.5462 0.110 Uiso 0.403(8) 1 calc PR A 2
C16B C 0.3454(2) 0.7028(6) 0.6592(5) 0.062(3) Uani 0.403(8) 1 d PDU A 2
H16A H 0.3647 0.6930 0.6508 0.093 Uiso 0.403(8) 1 calc PR A 2
H16B H 0.3531 0.6814 0.6981 0.093 Uiso 0.403(8) 1 calc PR A 2
H16C H 0.3437 0.7514 0.6626 0.093 Uiso 0.403(8) 1 calc PR A 2
C207 C 0.23763(7) 0.66289(12) 0.57246(12) 0.0323(5) Uani 1 1 d . . .
H207 H 0.2337 0.6352 0.5399 0.039 Uiso 1 1 calc R A .
C208 C 0.20660(7) 0.67573(11) 0.57613(12) 0.0312(5) Uani 1 1 d . A .
C209 C 0.21220(7) 0.71563(12) 0.62417(13) 0.0326(5) Uani 1 1 d . . .
H209 H 0.1913 0.7244 0.6273 0.039 Uiso 1 1 calc R A .
C210 C 0.16837(8) 0.64490(12) 0.52609(14) 0.0373(6) Uani 1 1 d . . .
O202 O 0.16637(6) 0.60937(10) 0.48582(11) 0.0494(5) Uani 1 1 d . A .
N202 N 0.13779(6) 0.65772(10) 0.52740(12) 0.0373(5) Uani 1 1 d D A .
H202 H 0.1370(9) 0.6881(13) 0.5505(13) 0.045 Uiso 1 1 d D . .
C211 C 0.09985(7) 0.63405(13) 0.47600(14) 0.0400(6) Uani 1 1 d . . .
H21W H 0.0823 0.6321 0.4894 0.048 Uiso 1 1 calc R A .
H21X H 0.1024 0.5882 0.4645 0.048 Uiso 1 1 calc R . .
C212 C 0.08244(8) 0.67945(14) 0.41972(14) 0.0412(6) Uani 1 1 d . A .
H21Y H 0.1014 0.6857 0.4094 0.049 Uiso 1 1 calc R . .
H21Z H 0.0592 0.6577 0.3838 0.049 Uiso 1 1 calc R . .
C301 C 0.20909(8) 0.68452(14) 0.82775(14) 0.0452(7) Uani 1 1 d . . .
H30A H 0.1889 0.6724 0.8342 0.054 Uiso 1 1 calc R . .
H30B H 0.2347 0.6784 0.8676 0.054 Uiso 1 1 calc R . .
C302 C 0.20604(8) 0.63862(14) 0.77928(16) 0.0484(8) Uani 1 1 d . . .
H30C H 0.2230 0.6554 0.7675 0.058 Uiso 1 1 calc R . .
H30D H 0.2149 0.5932 0.7969 0.058 Uiso 1 1 calc R . .
N301 N 0.16633(6) 0.63533(11) 0.72447(13) 0.0428(6) Uani 1 1 d D . .
H301 H 0.1593(9) 0.6685(13) 0.7003(13) 0.051 Uiso 1 1 d D . .
C303 C 0.14203(7) 0.58982(13) 0.72134(14) 0.0386(6) Uani 1 1 d . . .
O301 O 0.15312(5) 0.54399(9) 0.75977(10) 0.0475(5) Uani 1 1 d . . .
C304 C 0.09965(7) 0.59516(12) 0.66850(13) 0.0341(6) Uani 1 1 d . B .
C305 C 0.07445(7) 0.55244(12) 0.67064(13) 0.0349(6) Uani 1 1 d . . .
H305 H 0.0846 0.5216 0.7040 0.042 Uiso 1 1 calc R . .
C306 C 0.03470(7) 0.55346(12) 0.62519(13) 0.0330(5) Uani 1 1 d D B .
C313 C 0.00714(8) 0.50660(13) 0.62831(14) 0.0394(6) Uani 1 1 d DU . .
C314 C 0.01393(17) 0.5146(3) 0.6920(3) 0.0509(16) Uani 0.539(6) 1 d PDU B 1
H31A H 0.0090 0.5612 0.6974 0.076 Uiso 0.539(6) 1 calc PR B 1
H31B H 0.0408 0.5028 0.7248 0.076 Uiso 0.539(6) 1 calc PR B 1
H31C H -0.0037 0.4850 0.6943 0.076 Uiso 0.539(6) 1 calc PR B 1
C315 C -0.03593(14) 0.5238(3) 0.5802(3) 0.0489(16) Uani 0.539(6) 1 d PDU B 1
H31D H -0.0408 0.5701 0.5864 0.073 Uiso 0.539(6) 1 calc PR B 1
H31E H -0.0521 0.4934 0.5853 0.073 Uiso 0.539(6) 1 calc PR B 1
H31F H -0.0423 0.5190 0.5383 0.073 Uiso 0.539(6) 1 calc PR B 1
C316 C 0.0138(2) 0.4360(3) 0.6175(4) 0.060(2) Uani 0.539(6) 1 d PDU B 1
H31G H -0.0039 0.4060 0.6192 0.090 Uiso 0.539(6) 1 calc PR B 1
H31H H 0.0406 0.4231 0.6496 0.090 Uiso 0.539(6) 1 calc PR B 1
H31I H 0.0091 0.4326 0.5766 0.090 Uiso 0.539(6) 1 calc PR B 1
C14C C -0.0113(2) 0.4604(3) 0.5698(4) 0.055(2) Uani 0.461(6) 1 d PDU B 2
H14D H 0.0092 0.4358 0.5711 0.083 Uiso 0.461(6) 1 calc PR B 2
H14E H -0.0255 0.4879 0.5322 0.083 Uiso 0.461(6) 1 calc PR B 2
H14F H -0.0291 0.4286 0.5695 0.083 Uiso 0.461(6) 1 calc PR B 2
C15C C 0.0286(2) 0.4576(4) 0.6840(4) 0.069(3) Uani 0.461(6) 1 d PDU B 2
H15D H 0.0488 0.4339 0.6835 0.103 Uiso 0.461(6) 1 calc PR B 2
H15E H 0.0102 0.4250 0.6808 0.103 Uiso 0.461(6) 1 calc PR B 2
H15F H 0.0405 0.4827 0.7228 0.103 Uiso 0.461(6) 1 calc PR B 2
C16C C -0.0239(2) 0.5440(4) 0.6267(5) 0.059(2) Uani 0.461(6) 1 d PDU B 2
H16D H -0.0409 0.5123 0.6286 0.088 Uiso 0.461(6) 1 calc PR B 2
H16E H -0.0390 0.5700 0.5882 0.088 Uiso 0.461(6) 1 calc PR B 2
H16F H -0.0122 0.5745 0.6623 0.088 Uiso 0.461(6) 1 calc PR B 2
C307 C 0.02086(7) 0.59775(12) 0.57575(12) 0.0313(5) Uani 1 1 d . . .
H307 H -0.0060 0.5983 0.5434 0.038 Uiso 1 1 calc R B .
C308 C 0.04557(7) 0.64128(12) 0.57256(12) 0.0308(5) Uani 1 1 d . B .
C309 C 0.08531(7) 0.64001(12) 0.61926(13) 0.0332(5) Uani 1 1 d . . .
H309 H 0.1024 0.6693 0.6175 0.040 Uiso 1 1 calc R B .
C310 C 0.02669(7) 0.68898(13) 0.51832(12) 0.0320(5) Uani 1 1 d . . .
O302 O -0.00831(5) 0.68308(10) 0.47629(9) 0.0395(4) Uani 1 1 d . B .
N302 N 0.04852(6) 0.73767(11) 0.51886(11) 0.0348(5) Uani 1 1 d D B .
H302 H 0.0734(5) 0.7427(15) 0.5465(12) 0.042 Uiso 1 1 d D . .
C311 C 0.03154(8) 0.78179(14) 0.46521(14) 0.0394(6) Uani 1 1 d . . .
H31W H 0.0461 0.8245 0.4778 0.047 Uiso 1 1 calc R B .
H31X H 0.0045 0.7920 0.4498 0.047 Uiso 1 1 calc R . .
C312 C 0.03224(8) 0.74980(15) 0.41337(14) 0.0414(6) Uani 1 1 d . A .
H31Y H 0.0206 0.7045 0.4045 0.050 Uiso 1 1 calc R . .
H31Z H 0.0165 0.7770 0.3752 0.050 Uiso 1 1 calc R . .
N2 N 0.07174(6) 0.74467(11) 0.43035(11) 0.0369(5) Uani 1 1 d . . .
K1 K 0.050077(19) 0.89253(3) 0.72169(3) 0.03851(14) Uani 1 1 d . . .
O1E O 0.08525(7) 0.88449(10) 0.84783(9) 0.0474(5) Uani 1 1 d . . .
C1E C 0.08578(13) 0.94503(16) 0.87616(16) 0.0623(10) Uani 1 1 d . . .
H1E1 H 0.1078 0.9450 0.9205 0.075 Uiso 1 1 calc R . .
H1E2 H 0.0616 0.9495 0.8736 0.075 Uiso 1 1 calc R . .
C2E C 0.08959(12) 1.00238(17) 0.84353(15) 0.0586(9) Uani 1 1 d . . .
H2E1 H 0.0949 1.0442 0.8674 0.070 Uiso 1 1 calc R . .
H2E2 H 0.1114 0.9942 0.8400 0.070 Uiso 1 1 calc R . .
O2E O 0.05426(7) 1.00912(10) 0.78297(10) 0.0471(5) Uani 1 1 d . . .
C3E C 0.05413(11) 1.06781(14) 0.75187(16) 0.0519(8) Uani 1 1 d . . .
H3E1 H 0.0778 1.0690 0.7527 0.062 Uiso 1 1 calc R . .
H3E2 H 0.0539 1.1082 0.7734 0.062 Uiso 1 1 calc R . .
C4E C 0.01913(10) 1.06738(15) 0.68614(16) 0.0496(7) Uani 1 1 d . . .
H4E1 H -0.0045 1.0610 0.6849 0.060 Uiso 1 1 calc R . .
H4E2 H 0.0170 1.1104 0.6657 0.060 Uiso 1 1 calc R . .
O3E O 0.02334(6) 1.01389(10) 0.65510(9) 0.0421(4) Uani 1 1 d . . .
C5E C -0.00605(8) 1.01265(15) 0.58974(14) 0.0429(7) Uani 1 1 d . . .
H5E1 H -0.0054 1.0546 0.5703 0.052 Uiso 1 1 calc R . .
H5E2 H -0.0319 1.0084 0.5817 0.052 Uiso 1 1 calc R . .
C6E C 0.00166(9) 0.95419(15) 0.56347(14) 0.0439(7) Uani 1 1 d . . .
H6E1 H -0.0168 0.9538 0.5177 0.053 Uiso 1 1 calc R . .
H6E2 H 0.0282 0.9568 0.5741 0.053 Uiso 1 1 calc R . .
O4E O -0.00264(6) 0.89498(10) 0.58905(9) 0.0414(4) Uani 1 1 d . . .
C7E C 0.00611(9) 0.83550(16) 0.56895(14) 0.0463(7) Uani 1 1 d . . .
H7E1 H 0.0340 0.8345 0.5858 0.056 Uiso 1 1 calc R . .
H7E2 H -0.0091 0.8345 0.5231 0.056 Uiso 1 1 calc R . .
C8E C -0.00389(9) 0.77669(15) 0.59192(13) 0.0429(7) Uani 1 1 d . . .
H8E1 H -0.0306 0.7813 0.5804 0.051 Uiso 1 1 calc R . .
H8E2 H -0.0025 0.7351 0.5729 0.051 Uiso 1 1 calc R . .
O5E O 0.02253(6) 0.77335(9) 0.65717(9) 0.0405(4) Uani 1 1 d . . .
C9E C 0.01640(9) 0.71618(14) 0.68268(14) 0.0425(6) Uani 1 1 d . . .
H9E1 H 0.0144 0.6755 0.6594 0.051 Uiso 1 1 calc R . .
H9E2 H -0.0080 0.7213 0.6794 0.051 Uiso 1 1 calc R . .
C10E C 0.04979(9) 0.70946(13) 0.74943(14) 0.0421(6) Uani 1 1 d . . .
H10E H 0.0462 0.6695 0.7679 0.051 Uiso 1 1 calc R . .
H10F H 0.0742 0.7042 0.7528 0.051 Uiso 1 1 calc R . .
O6E O 0.05129(6) 0.76803(9) 0.78113(9) 0.0394(4) Uani 1 1 d . . .
C11E C 0.08213(9) 0.76615(15) 0.84529(14) 0.0458(7) Uani 1 1 d . . .
H11U H 0.1073 0.7645 0.8507 0.055 Uiso 1 1 calc R . .
H11V H 0.0799 0.7259 0.8650 0.055 Uiso 1 1 calc R . .
C12E C 0.07939(11) 0.82849(15) 0.87437(15) 0.0501(8) Uani 1 1 d . . .
H12A H 0.0536 0.8312 0.8668 0.060 Uiso 1 1 calc R . .
H12B H 0.0993 0.8277 0.9197 0.060 Uiso 1 1 calc R . .
K2 K 0.186424(16) 0.43972(3) 0.73275(3) 0.04071(15) Uani 1 1 d . . .
O7E O 0.13087(6) 0.42127(11) 0.60667(10) 0.0520(5) Uani 1 1 d . . .
C13E C 0.12960(10) 0.47054(19) 0.56662(17) 0.0625(9) Uani 1 1 d . . .
H13A H 0.1210 0.5139 0.5729 0.075 Uiso 1 1 calc R . .
H13B H 0.1110 0.4569 0.5228 0.075 Uiso 1 1 calc R . .
C14E C 0.16885(11) 0.47782(18) 0.58051(17) 0.0602(9) Uani 1 1 d . . .
H14X H 0.1781 0.4338 0.5768 0.072 Uiso 1 1 calc R . .
H14Y H 0.1679 0.5089 0.5504 0.072 Uiso 1 1 calc R . .
O8E O 0.19478(6) 0.50320(10) 0.64207(11) 0.0498(5) Uani 1 1 d . . .
C15E C 0.23299(9) 0.50855(16) 0.65841(17) 0.0534(8) Uani 1 1 d . . .
H15X H 0.2336 0.5402 0.6301 0.064 Uiso 1 1 calc R . .
H15Y H 0.2420 0.4643 0.6545 0.064 Uiso 1 1 calc R . .
C16E C 0.25897(9) 0.53292(15) 0.72354(17) 0.0513(8) Uani 1 1 d . . .
H16X H 0.2858 0.5362 0.7354 0.062 Uiso 1 1 calc R . .
H16Y H 0.2507 0.5781 0.7269 0.062 Uiso 1 1 calc R . .
O9E O 0.25765(6) 0.48829(10) 0.76396(10) 0.0486(5) Uani 1 1 d . . .
C17E C 0.28628(9) 0.50319(16) 0.82725(16) 0.0536(8) Uani 1 1 d . . .
H17A H 0.2827 0.5495 0.8365 0.064 Uiso 1 1 calc R . .
H17B H 0.3123 0.5000 0.8358 0.064 Uiso 1 1 calc R . .
C18E C 0.28313(9) 0.45467(17) 0.86768(16) 0.0543(8) Uani 1 1 d . . .
H18A H 0.2862 0.4083 0.8579 0.065 Uiso 1 1 calc R . .
H18B H 0.3038 0.4635 0.9119 0.065 Uiso 1 1 calc R . .
O10E O 0.24609(6) 0.46232(11) 0.85675(10) 0.0513(5) Uani 1 1 d . . .
C19E C 0.24173(10) 0.42496(18) 0.89757(15) 0.0563(8) Uani 1 1 d . . .
H19A H 0.2594 0.4426 0.9402 0.068 Uiso 1 1 calc R . .
H19B H 0.2487 0.3776 0.8975 0.068 Uiso 1 1 calc R . .
C20E C 0.20086(10) 0.42870(18) 0.87854(16) 0.0570(8) Uani 1 1 d . . .
H20E H 0.1990 0.4102 0.9116 0.068 Uiso 1 1 calc R . .
H20F H 0.1920 0.4759 0.8711 0.068 Uiso 1 1 calc R . .
O11E O 0.17733(6) 0.39035(10) 0.82269(10) 0.0485(5) Uani 1 1 d . . .
C21E C 0.13765(10) 0.38959(17) 0.79956(17) 0.0540(8) Uani 1 1 d . . .
H21U H 0.1276 0.4359 0.7920 0.065 Uiso 1 1 calc R . .
H21V H 0.1343 0.3684 0.8301 0.065 Uiso 1 1 calc R . .
C22E C 0.11583(9) 0.35018(15) 0.73951(17) 0.0528(8) Uani 1 1 d . . .
H22A H 0.1294 0.3075 0.7449 0.063 Uiso 1 1 calc R . .
H22B H 0.0894 0.3397 0.7274 0.063 Uiso 1 1 calc R . .
O12E O 0.11386(5) 0.38967(9) 0.69280(10) 0.0426(5) Uani 1 1 d . . .
C23E C 0.09795(9) 0.35440(15) 0.63603(15) 0.0523(8) Uani 1 1 d . . .
H23A H 0.0724 0.3354 0.6217 0.063 Uiso 1 1 calc R . .
H23B H 0.1153 0.3171 0.6422 0.063 Uiso 1 1 calc R . .
C24E C 0.09365(9) 0.40162(17) 0.58944(16) 0.0550(8) Uani 1 1 d . . .
H24A H 0.0793 0.3800 0.5481 0.066 Uiso 1 1 calc R . .
H24B H 0.0789 0.4415 0.5870 0.066 Uiso 1 1 calc R . .
C2S C 0.11409(16) 0.4530(3) 0.3720(3) 0.1066(18) Uani 1 1 d D . .
H2S1 H 0.1211 0.4741 0.3462 0.160 Uiso 1 1 calc R . .
H2S2 H 0.1138 0.4869 0.3986 0.160 Uiso 1 1 calc R . .
H2S3 H 0.0884 0.4328 0.3453 0.160 Uiso 1 1 calc R . .
C1S C 0.14241(16) 0.4012(3) 0.4106(2) 0.0969(16) Uani 1 1 d D . .
H1S1 H 0.1430 0.3670 0.3839 0.116 Uiso 1 1 calc R . .
H1S2 H 0.1685 0.4213 0.4373 0.116 Uiso 1 1 calc R . .
O1S O 0.13223(8) 0.37076(13) 0.44796(12) 0.0674(7) Uani 1 1 d DU . .
C3S C 0.15926(13) 0.3201(2) 0.4879(2) 0.0736(10) Uani 1 1 d DU . .
H3S1 H 0.1852 0.3402 0.5166 0.088 Uiso 1 1 calc R . .
H3S2 H 0.1611 0.2853 0.4630 0.088 Uiso 1 1 calc R . .
C4S C 0.14583(13) 0.2895(2) 0.52409(19) 0.0743(11) Uani 1 1 d DU . .
H4S1 H 0.1641 0.2545 0.5514 0.111 Uiso 1 1 calc R . .
H4S2 H 0.1201 0.2697 0.4955 0.111 Uiso 1 1 calc R . .
H4S3 H 0.1445 0.3240 0.5492 0.111 Uiso 1 1 calc R . .
O1T O 0.3092(7) 0.5925(10) 0.9661(8) 0.158(6) Uani 0.220(3) 1 d PDU C 1
C1T C 0.3190(10) 0.6570(10) 0.9944(12) 0.139(5) Uani 0.220(3) 1 d PDU C 1
H1T1 H 0.2996 0.6908 0.9659 0.167 Uiso 0.220(3) 1 calc PR C 1
H1T2 H 0.3449 0.6711 1.0062 0.167 Uiso 0.220(3) 1 calc PR C 1
C2T C 0.3187(10) 0.6479(12) 1.0518(12) 0.131(5) Uani 0.220(3) 1 d PDU C 1
H2T1 H 0.3426 0.6672 1.0886 0.158 Uiso 0.220(3) 1 calc PR C 1
H2T2 H 0.2962 0.6715 1.0458 0.158 Uiso 0.220(3) 1 calc PR C 1
C3T C 0.3167(11) 0.5829(14) 1.0605(13) 0.148(6) Uani 0.220(3) 1 d PDU C 1
H3T1 H 0.2908 0.5712 1.0501 0.178 Uiso 0.220(3) 1 calc PR C 1
H3T2 H 0.3365 0.5703 1.1042 0.178 Uiso 0.220(3) 1 calc PR C 1
C4T C 0.3241(10) 0.5470(10) 1.0169(13) 0.159(7) Uani 0.220(3) 1 d PDU C 1
H4T1 H 0.3521 0.5391 1.0375 0.190 Uiso 0.220(3) 1 calc PR C 1
H4T2 H 0.3104 0.5036 1.0028 0.190 Uiso 0.220(3) 1 calc PR C 1
O1X O 0.2631(4) 0.5825(7) 1.0338(8) 0.164(4) Uani 0.425(10) 1 d PDU D 2
C1X C 0.2506(5) 0.6423(9) 0.9988(12) 0.137(5) Uani 0.425(10) 1 d PDU D 2
H1X1 H 0.2407 0.6738 1.0155 0.164 Uiso 0.425(10) 1 calc PR D 2
H1X2 H 0.2295 0.6326 0.9550 0.164 Uiso 0.425(10) 1 calc PR D 2
C2X C 0.2849(7) 0.6736(8) 1.0026(15) 0.118(4) Uani 0.425(10) 1 d PDU D 2
H2X1 H 0.2775 0.6856 0.9607 0.142 Uiso 0.425(10) 1 calc PR D 2
H2X2 H 0.2936 0.7146 1.0283 0.142 Uiso 0.425(10) 1 calc PR D 2
C3X C 0.3128(4) 0.6291(8) 1.0277(9) 0.116(3) Uani 0.425(10) 1 d PDU D 2
H3X1 H 0.3370 0.6493 1.0630 0.140 Uiso 0.425(10) 1 calc PR D 2
H3X2 H 0.3174 0.6136 0.9968 0.140 Uiso 0.425(10) 1 calc PR D 2
C4X C 0.3010(5) 0.5697(9) 1.0505(10) 0.138(5) Uani 0.425(10) 1 d PDU D 2
H4X1 H 0.3015 0.5276 1.0310 0.165 Uiso 0.425(10) 1 calc PR D 2
H4X2 H 0.3193 0.5651 1.0961 0.165 Uiso 0.425(10) 1 calc PR D 2
O1Y O 0.2942(4) 0.5677(7) 1.0143(10) 0.156(5) Uani 0.354(10) 1 d PDU E 3
C1Y C 0.3036(6) 0.6237(9) 0.9915(12) 0.125(4) Uani 0.354(10) 1 d PDU E 3
H1Y1 H 0.2927 0.6182 0.9470 0.150 Uiso 0.354(10) 1 calc PR E 3
H1Y2 H 0.3320 0.6296 1.0151 0.150 Uiso 0.354(10) 1 calc PR E 3
C2Y C 0.2849(8) 0.6832(7) 1.0016(15) 0.087(3) Uani 0.354(10) 1 d PDU E 3
H2Y1 H 0.3042 0.7069 1.0405 0.104 Uiso 0.354(10) 1 calc PR E 3
H2Y2 H 0.2740 0.7152 0.9667 0.104 Uiso 0.354(10) 1 calc PR E 3
C3Y C 0.2570(5) 0.6580(7) 1.0049(9) 0.086(3) Uani 0.354(10) 1 d PDU E 3
H3Y1 H 0.2321 0.6801 0.9743 0.103 Uiso 0.354(10) 1 calc PR E 3
H3Y2 H 0.2632 0.6650 1.0468 0.103 Uiso 0.354(10) 1 calc PR E 3
C4Y C 0.2546(5) 0.5822(7) 0.9906(11) 0.121(4) Uani 0.354(10) 1 d PDU E 3
H4Y1 H 0.2460 0.5562 1.0126 0.145 Uiso 0.354(10) 1 calc PR E 3
H4Y2 H 0.2370 0.5733 0.9456 0.145 Uiso 0.354(10) 1 calc PR E 3
O1V O 0.0121(3) 0.7796(5) 0.2630(7) 0.080(4) Uani 0.25 1 d PDU F -1
C1V C -0.0219(5) 0.7432(10) 0.2419(11) 0.076(5) Uani 0.25 1 d PDU F -1
H1V1 H -0.0414 0.7502 0.1969 0.091 Uiso 0.25 1 calc PR F -1
H1V2 H -0.0332 0.7566 0.2645 0.091 Uiso 0.25 1 calc PR F -1
C2V C -0.0086(7) 0.6719(9) 0.2554(17) 0.069(6) Uani 0.25 1 d PDU F -1
H2V1 H 0.0015 0.6601 0.2987 0.083 Uiso 0.25 1 calc PR F -1
H2V2 H -0.0301 0.6411 0.2270 0.083 Uiso 0.25 1 calc PR F -1
C3V C 0.0205(6) 0.6684(8) 0.2461(16) 0.057(4) Uani 0.25 1 d PDU F -1
H3V1 H 0.0098 0.6533 0.2033 0.068 Uiso 0.25 1 calc PR F -1
H3V2 H 0.0408 0.6364 0.2756 0.068 Uiso 0.25 1 calc PR F -1
C4V C 0.0372(5) 0.7375(7) 0.2565(9) 0.058(3) Uani 0.25 1 d PDU F -1
H4V1 H 0.0639 0.7389 0.2945 0.070 Uiso 0.25 1 calc PR F -1
H4V2 H 0.0374 0.7519 0.2208 0.070 Uiso 0.25 1 calc PR F -1
O1W O 0.3107(4) 0.4839(6) 0.6611(7) 0.096(4) Uani 0.25 1 d PU G -1

loop_
_atom_site_aniso_label
_atom_site_aniso_U_11
_atom_site_aniso_U_22
_atom_site_aniso_U_33
_atom_site_aniso_U_23
_atom_site_aniso_U_13
_atom_site_aniso_U_12
O1 0.0280(9) 0.0248(8) 0.0495(11) -0.0002(7) 0.0229(8) -0.0018(7)
O2 0.0281(9) 0.0272(9) 0.0506(11) 0.0046(8) 0.0227(9) 0.0021(7)
N1 0.0312(11) 0.0276(10) 0.0449(13) 0.0057(9) 0.0221(10) 0.0011(8)
C101 0.0471(17) 0.0457(16) 0.0480(17) 0.0108(13) 0.0328(15) 0.0094(13)
C102 0.0399(15) 0.0454(16) 0.0572(18) 0.0166(14) 0.0347(15) 0.0095(12)
N101 0.0346(12) 0.0344(11) 0.0503(14) 0.0100(10) 0.0289(11) 0.0068(9)
C103 0.0278(13) 0.0392(14) 0.0466(15) 0.0083(12) 0.0236(12) 0.0065(11)
O101 0.0580(13) 0.0476(12) 0.0543(13) 0.0118(10) 0.0406(11) 0.0159(10)
C104 0.0244(12) 0.0331(13) 0.0419(14) 0.0066(11) 0.0187(11) 0.0049(10)
C105 0.0271(12) 0.0341(13) 0.0423(15) 0.0011(11) 0.0205(12) 0.0029(10)
C106 0.0214(11) 0.0281(12) 0.0431(14) 0.0035(10) 0.0156(11) 0.0029(9)
C113 0.0335(14) 0.0296(13) 0.0478(16) 0.0004(11) 0.0226(13) 0.0006(10)
C114 0.0404(16) 0.0326(14) 0.064(2) 0.0046(13) 0.0299(15) 0.0079(12)
C115 0.068(2) 0.0264(13) 0.071(2) 0.0055(13) 0.0453(19) 0.0034(13)
C116 0.0388(16) 0.0369(15) 0.073(2) -0.0112(15) 0.0253(16) -0.0039(12)
C107 0.0252(12) 0.0272(12) 0.0408(14) 0.0049(10) 0.0171(11) -0.0002(9)
C108 0.0252(12) 0.0261(11) 0.0400(14) 0.0033(10) 0.0176(11) -0.0005(9)
C109 0.0269(12) 0.0274(12) 0.0461(15) 0.0058(11) 0.0220(12) 0.0018(10)
C110 0.0356(14) 0.0289(12) 0.0468(15) 0.0029(11) 0.0255(13) -0.0032(10)
O102 0.0708(15) 0.0332(10) 0.0556(13) 0.0087(9) 0.0448(12) 0.0049(10)
N102 0.0379(12) 0.0274(11) 0.0561(15) 0.0041(10) 0.0334(12) -0.0008(9)
C111 0.0524(17) 0.0303(13) 0.074(2) 0.0004(13) 0.0493(17) -0.0023(12)
C112 0.0625(19) 0.0353(14) 0.0563(18) 0.0004(13) 0.0452(17) 0.0000(13)
C201 0.0341(14) 0.0355(13) 0.0459(16) -0.0098(12) 0.0225(13) -0.0073(11)
C202 0.0481(16) 0.0279(12) 0.0594(18) -0.0127(12) 0.0390(15) -0.0117(11)
N201 0.0366(12) 0.0287(11) 0.0520(14) -0.0084(10) 0.0304(12) -0.0076(9)
C203 0.0332(13) 0.0234(11) 0.0432(15) 0.0000(10) 0.0234(12) -0.0027(10)
O201 0.0336(10) 0.0377(10) 0.0485(11) -0.0075(8) 0.0233(9) -0.0086(8)
C204 0.0288(12) 0.0225(11) 0.0420(14) 0.0021(10) 0.0221(11) -0.0004(9)
C205 0.0240(12) 0.0308(12) 0.0414(14) -0.0008(10) 0.0181(11) -0.0015(10)
C206 0.0291(13) 0.0325(13) 0.0450(15) 0.0024(11) 0.0232(12) 0.0050(10)
C213 0.0331(14) 0.0581(18) 0.0569(18) -0.0075(14) 0.0302(14) 0.0007(13)
C214 0.051(3) 0.074(4) 0.064(4) -0.013(3) 0.044(3) -0.017(3)
C215 0.038(3) 0.082(5) 0.092(4) -0.002(4) 0.041(3) 0.017(3)
C216 0.066(5) 0.111(7) 0.130(7) -0.080(6) 0.080(5) -0.043(5)
C14B 0.037(4) 0.069(5) 0.078(7) -0.003(4) 0.034(5) 0.018(4)
C15B 0.054(5) 0.110(9) 0.082(6) 0.035(6) 0.055(5) 0.024(6)
C16B 0.033(4) 0.077(7) 0.084(6) -0.002(5) 0.039(4) 0.001(4)
C207 0.0316(13) 0.0259(11) 0.0400(14) 0.0011(10) 0.0211(12) 0.0029(10)
C208 0.0262(12) 0.0211(11) 0.0453(15) -0.0010(10) 0.0199(11) 0.0014(9)
C209 0.0271(12) 0.0244(11) 0.0498(15) -0.0025(10) 0.0241(12) -0.0011(9)
C210 0.0302(13) 0.0238(12) 0.0541(17) -0.0058(11) 0.0220(13) 0.0004(10)
O202 0.0338(10) 0.0409(11) 0.0663(14) -0.0217(10) 0.0247(10) -0.0034(8)
N202 0.0260(11) 0.0235(10) 0.0573(15) -0.0078(10) 0.0211(11) -0.0027(8)
C211 0.0273(13) 0.0251(12) 0.0595(18) -0.0061(12) 0.0202(13) -0.0039(10)
C212 0.0318(14) 0.0354(14) 0.0547(17) -0.0085(12) 0.0240(13) -0.0020(11)
C301 0.0301(14) 0.0351(14) 0.0506(17) 0.0149(13) 0.0116(13) 0.0003(11)
C302 0.0206(12) 0.0282(13) 0.071(2) 0.0039(13) 0.0119(13) 0.0025(10)
N301 0.0210(11) 0.0268(11) 0.0632(16) 0.0014(10) 0.0141(11) 0.0000(8)
C303 0.0269(13) 0.0243(12) 0.0528(17) -0.0033(11) 0.0160(12) 0.0011(10)
O301 0.0310(10) 0.0288(9) 0.0600(13) 0.0059(9) 0.0130(10) 0.0010(8)
C304 0.0240(12) 0.0224(11) 0.0483(15) -0.0040(10) 0.0164(12) -0.0002(9)
C305 0.0330(13) 0.0201(11) 0.0475(15) -0.0037(10) 0.0207(12) -0.0014(10)
C306 0.0283(12) 0.0224(11) 0.0477(15) -0.0104(10) 0.0216(12) -0.0066(9)
C313 0.0308(13) 0.0286(12) 0.0541(17) -0.0012(11) 0.0216(13) -0.0067(10)
C314 0.047(3) 0.047(3) 0.061(3) 0.002(3) 0.033(3) -0.014(3)
C315 0.028(3) 0.053(3) 0.058(4) 0.004(3) 0.021(3) -0.011(2)
C316 0.056(4) 0.027(3) 0.110(6) -0.014(3) 0.056(5) -0.013(3)
C14C 0.035(4) 0.034(3) 0.087(5) -0.014(3) 0.029(4) -0.013(3)
C15C 0.039(4) 0.059(5) 0.093(6) 0.028(4) 0.030(4) -0.008(3)
C16C 0.050(4) 0.047(4) 0.094(7) -0.005(4) 0.050(5) -0.010(3)
C307 0.0235(11) 0.0278(12) 0.0393(14) -0.0089(10) 0.0161(11) -0.0039(9)
C308 0.0254(12) 0.0264(11) 0.0390(14) -0.0065(10) 0.0176(11) -0.0017(9)
C309 0.0249(12) 0.0244(11) 0.0496(16) -0.0054(10) 0.0209(12) -0.0020(9)
C310 0.0236(12) 0.0333(12) 0.0396(14) -0.0053(10) 0.0186(11) 0.0002(10)
O302 0.0256(9) 0.0451(11) 0.0401(10) -0.0018(8) 0.0144(8) -0.0024(8)
N302 0.0252(10) 0.0317(11) 0.0455(13) 0.0014(9) 0.0191(10) 0.0030(9)
C311 0.0324(14) 0.0347(13) 0.0530(17) 0.0081(12) 0.0257(13) 0.0096(11)
C312 0.0334(14) 0.0406(15) 0.0503(17) 0.0075(12) 0.0242(13) 0.0076(11)
N2 0.0343(12) 0.0295(11) 0.0517(14) -0.0002(10) 0.0275(11) 0.0010(9)
K1 0.0484(3) 0.0306(3) 0.0348(3) 0.0007(2) 0.0229(3) 0.0011(2)
O1E 0.0689(14) 0.0399(11) 0.0388(11) -0.0055(8) 0.0342(11) -0.0118(10)
C1E 0.100(3) 0.0462(18) 0.0475(19) -0.0127(15) 0.046(2) -0.0132(18)
C2E 0.087(3) 0.0447(17) 0.0454(18) -0.0082(14) 0.0385(19) -0.0156(17)
O2E 0.0655(14) 0.0336(10) 0.0527(12) -0.0035(9) 0.0400(12) -0.0067(9)
C3E 0.075(2) 0.0298(14) 0.065(2) -0.0041(13) 0.0482(19) -0.0058(14)
C4E 0.059(2) 0.0337(14) 0.066(2) 0.0047(14) 0.0421(18) 0.0056(13)
O3E 0.0433(11) 0.0375(10) 0.0482(11) 0.0068(9) 0.0278(10) 0.0091(8)
C5E 0.0342(14) 0.0435(15) 0.0468(16) 0.0150(13) 0.0208(13) 0.0056(12)
C6E 0.0391(15) 0.0535(17) 0.0386(15) 0.0122(13) 0.0222(13) 0.0052(13)
O4E 0.0483(12) 0.0414(10) 0.0413(11) 0.0075(8) 0.0297(10) 0.0088(9)
C7E 0.0498(17) 0.0551(18) 0.0398(16) 0.0002(13) 0.0291(14) 0.0116(14)
C8E 0.0497(17) 0.0410(15) 0.0427(16) -0.0085(12) 0.0293(14) 0.0032(13)
O5E 0.0474(11) 0.0345(10) 0.0406(11) -0.0033(8) 0.0258(10) -0.0008(8)
C9E 0.0490(17) 0.0321(13) 0.0512(17) -0.0068(12) 0.0316(15) -0.0044(12)
C10E 0.0487(17) 0.0280(13) 0.0535(17) -0.0012(12) 0.0317(15) -0.0011(12)
O6E 0.0457(11) 0.0308(9) 0.0416(11) -0.0003(8) 0.0249(9) 0.0012(8)
C11E 0.0542(18) 0.0432(16) 0.0401(16) 0.0065(12) 0.0272(15) 0.0007(13)
C12E 0.070(2) 0.0467(17) 0.0428(16) 0.0030(13) 0.0375(17) -0.0039(15)
K2 0.0241(3) 0.0292(3) 0.0544(4) -0.0004(2) 0.0142(3) 0.0019(2)
O7E 0.0438(12) 0.0460(12) 0.0514(13) 0.0044(10) 0.0187(10) 0.0008(9)
C13E 0.054(2) 0.058(2) 0.053(2) 0.0097(16) 0.0178(17) 0.0012(16)
C14E 0.060(2) 0.0494(19) 0.059(2) 0.0023(16) 0.0275(18) -0.0058(16)
O8E 0.0431(12) 0.0365(10) 0.0620(14) 0.0030(10) 0.0257(11) 0.0004(9)
C15E 0.0492(18) 0.0361(15) 0.077(2) 0.0117(15) 0.0371(18) 0.0038(13)
C16E 0.0390(16) 0.0331(14) 0.077(2) 0.0008(14) 0.0309(16) -0.0013(12)
O9E 0.0329(10) 0.0374(10) 0.0620(14) -0.0006(9) 0.0194(10) -0.0028(8)
C17E 0.0288(14) 0.0455(17) 0.068(2) -0.0102(15) 0.0172(15) -0.0020(12)
C18E 0.0297(15) 0.0494(18) 0.063(2) -0.0041(15) 0.0148(15) 0.0040(13)
O10E 0.0361(11) 0.0476(12) 0.0553(13) 0.0015(10) 0.0176(10) 0.0030(9)
C19E 0.0522(19) 0.059(2) 0.0456(18) -0.0046(15) 0.0211(16) -0.0056(16)
C20E 0.057(2) 0.0537(19) 0.055(2) -0.0088(16) 0.0295(17) -0.0050(16)
O11E 0.0456(12) 0.0426(11) 0.0502(12) -0.0013(9) 0.0233(10) 0.0034(9)
C21E 0.056(2) 0.0447(17) 0.068(2) 0.0021(15) 0.0396(18) 0.0014(14)
C22E 0.0442(17) 0.0349(15) 0.078(2) 0.0067(15) 0.0346(17) 0.0022(13)
O12E 0.0313(10) 0.0288(9) 0.0553(12) -0.0032(8) 0.0177(9) -0.0029(7)
C23E 0.0323(15) 0.0413(16) 0.060(2) -0.0122(14) 0.0127(14) -0.0055(12)
C24E 0.0357(16) 0.0518(18) 0.0534(19) -0.0042(15) 0.0116(15) -0.0018(14)
C2S 0.103(4) 0.100(4) 0.102(4) 0.035(3) 0.050(3) -0.013(3)
C1S 0.099(4) 0.106(4) 0.099(4) 0.025(3) 0.065(3) -0.014(3)
O1S 0.0713(17) 0.0626(15) 0.0686(16) 0.0036(12) 0.0404(14) -0.0097(12)
C3S 0.071(3) 0.071(2) 0.068(2) 0.0011(19) 0.034(2) -0.0046(19)
C4S 0.095(3) 0.059(2) 0.063(2) -0.0045(18) 0.042(2) -0.022(2)
O1T 0.148(11) 0.115(9) 0.144(9) -0.022(7) 0.044(9) 0.041(9)
C1T 0.124(9) 0.119(7) 0.117(8) -0.021(7) 0.036(7) 0.018(8)
C2T 0.110(8) 0.108(7) 0.129(8) -0.012(7) 0.041(7) 0.001(8)
C3T 0.126(10) 0.103(8) 0.153(9) -0.005(8) 0.044(8) 0.018(9)
C4T 0.128(11) 0.120(8) 0.161(10) -0.012(8) 0.044(9) 0.027(9)
O1X 0.132(6) 0.147(7) 0.150(8) 0.026(6) 0.044(7) -0.016(6)
C1X 0.101(6) 0.135(8) 0.125(8) 0.012(7) 0.037(7) -0.003(6)
C2X 0.092(6) 0.109(6) 0.101(7) -0.003(6) 0.025(6) -0.004(5)
C3X 0.121(6) 0.092(6) 0.114(7) -0.030(6) 0.055(6) 0.006(5)
C4X 0.137(7) 0.101(6) 0.113(9) -0.006(7) 0.035(8) 0.005(6)
O1Y 0.122(6) 0.109(5) 0.178(9) -0.005(7) 0.052(7) -0.001(5)
C1Y 0.110(7) 0.117(7) 0.124(8) -0.008(7) 0.053(6) 0.016(6)
C2Y 0.076(6) 0.107(5) 0.088(6) 0.000(6) 0.054(5) -0.009(5)
C3Y 0.089(6) 0.091(6) 0.077(6) 0.004(5) 0.048(5) -0.032(5)
C4Y 0.110(6) 0.095(6) 0.108(8) -0.007(7) 0.033(7) -0.008(6)
O1V 0.085(10) 0.055(5) 0.094(9) -0.008(6) 0.047(8) 0.001(4)
C1V 0.079(9) 0.089(8) 0.067(8) -0.018(8) 0.047(9) -0.002(7)
C2V 0.078(14) 0.078(6) 0.056(8) -0.008(8) 0.041(10) -0.020(7)
C3V 0.066(11) 0.054(5) 0.048(7) -0.013(7) 0.031(9) -0.014(6)
C4V 0.072(9) 0.054(6) 0.049(7) -0.009(6) 0.034(7) -0.012(6)
O1W 0.090(9) 0.083(8) 0.140(12) 0.060(8) 0.080(9) 0.041(7)

loop_
_atom_type_symbol
_atom_type_description
_atom_type_scat_dispersion_real
_atom_type_scat_dispersion_imag
_atom_type_scat_source
C C 0.0033 0.0016 'International Tables Vol C Tables 4.2.6.8 and 6.1.1.4'
H H 0.0000 0.0000 'International Tables Vol C Tables 4.2.6.8 and 6.1.1.4'
N N 0.0061 0.0033 'International Tables Vol C Tables 4.2.6.8 and 6.1.1.4'
O O 0.0106 0.0060 'International Tables Vol C Tables 4.2.6.8 and 6.1.1.4'
K K 0.2009 0.2494 'International Tables Vol C Tables 4.2.6.8 and 6.1.1.4'

loop_
_geom_angle_atom_site_label_1
_geom_angle_atom_site_label_2
_geom_angle_atom_site_label_3
_geom_angle
_geom_angle_site_symmetry_1
_geom_angle_site_symmetry_3
C201 N1 C301 113.8(2) . .
C201 N1 C101 113.9(2) . .
C301 N1 C101 113.7(2) . .
N1 C101 C102 112.4(2) . .
N1 C101 H10A 109.1 . .
C102 C101 H10A 109.1 . .
N1 C101 H10B 109.1 . .
C102 C101 H10B 109.1 . .
H10A C101 H10B 107.9 . .
N101 C102 C101 111.7(2) . .
N101 C102 H10C 109.3 . .
C101 C102 H10C 109.3 . .
N101 C102 H10D 109.3 . .
C101 C102 H10D 109.3 . .
H10C C102 H10D 107.9 . .
C103 N101 C102 116.9(2) . .
C103 N101 H101 134(2) . .
C102 N101 H101 109(2) . .
O101 C103 N101 125.4(3) . .
O101 C103 C104 117.9(2) . .
N101 C103 C104 116.7(2) . .
O101 C103 K1 53.55(14) . .
N101 C103 K1 101.10(16) . .
C104 C103 K1 115.40(15) . .
C103 O101 K1 104.18(18) . .
C109 C104 C105 118.8(2) . .
C109 C104 C103 121.9(2) . .
C105 C104 C103 119.2(2) . .
C104 C105 C106 122.0(2) . .
C104 C105 H105 119.0 . .
C106 C105 H105 119.0 . .
C107 C106 C105 117.5(2) . .
C107 C106 C113 122.4(2) . .
C105 C106 C113 120.1(2) . .
C114 C113 C106 110.1(2) . .
C114 C113 C115 108.7(2) . .
C106 C113 C115 111.6(2) . .
C114 C113 C116 109.7(2) . .
C106 C113 C116 108.9(2) . .
C115 C113 C116 107.8(3) . .
C113 C114 H11A 109.5 . .
C113 C114 H11B 109.5 . .
H11A C114 H11B 109.5 . .
C113 C114 H11C 109.5 . .
H11A C114 H11C 109.5 . .
H11B C114 H11C 109.5 . .
C113 C115 H11D 109.5 . .
C113 C115 H11E 109.5 . .
H11D C115 H11E 109.5 . .
C113 C115 H11F 109.5 . .
H11D C115 H11F 109.5 . .
H11E C115 H11F 109.5 . .
C113 C116 H11G 109.5 . .
C113 C116 H11H 109.5 . .
H11G C116 H11H 109.5 . .
C113 C116 H11I 109.5 . .
H11G C116 H11I 109.5 . .
H11H C116 H11I 109.5 . .
C106 C107 C108 121.4(2) . .
C106 C107 H107 119.3 . .
C108 C107 H107 119.3 . .
C109 C108 C107 119.9(2) . .
C109 C108 C110 122.9(2) . .
C107 C108 C110 117.2(2) . .
C108 C109 C104 120.4(2) . .
C108 C109 H109 119.8 . .
C104 C109 H109 119.8 . .
O102 C110 N102 122.3(3) . .
O102 C110 C108 120.2(2) . .
N102 C110 C108 117.5(2) . .
C110 N102 C111 119.0(2) . .
C110 N102 H102 123(2) . .
C111 N102 H102 118(2) . .
N102 C111 C112 112.5(2) . .
N102 C111 H11Y 109.1 . .
C112 C111 H11Y 109.1 . .
N102 C111 H11Z 109.1 . .
C112 C111 H11Z 109.1 . .
H11Y C111 H11Z 107.8 . .
N2 C112 C111 112.3(2) . .
N2 C112 H11W 109.1 . .
C111 C112 H11W 109.1 . .
N2 C112 H11X 109.1 . .
C111 C112 H11X 109.1 . .
H11W C112 H11X 107.9 . .
N1 C201 C202 111.9(2) . .
N1 C201 H20A 109.2 . .
C202 C201 H20A 109.2 . .
N1 C201 H20B 109.2 . .
C202 C201 H20B 109.2 . .
H20A C201 H20B 107.9 . .
N201 C202 C201 111.0(2) . .
N201 C202 H20C 109.4 . .
C201 C202 H20C 109.4 . .
N201 C202 H20D 109.4 . .
C201 C202 H20D 109.4 . .
H20C C202 H20D 108.0 . .
C203 N201 C202 121.3(2) . .
C203 N201 H201 120(2) . .
C202 N201 H201 119(2) . .
O201 C203 N201 122.3(2) . .
O201 C203 C204 120.2(2) . .
N201 C203 C204 117.5(2) . .
C203 O201 K2 126.84(17) . 4_556
C205 C204 C209 119.8(2) . .
C205 C204 C203 116.7(2) . .
C209 C204 C203 123.5(2) . .
C206 C205 C204 121.6(2) . .
C206 C205 H205 119.2 . .
C204 C205 H205 119.2 . .
C205 C206 C207 117.7(2) . .
C205 C206 C213 121.7(2) . .
C207 C206 C213 120.6(2) . .
C16B C213 C216 129.5(5) . .
C16B C213 C215 37.5(4) . .
C216 C213 C215 111.2(5) . .
C16B C213 C15B 112.2(6) . .
C216 C213 C15B 64.1(6) . .
C215 C213 C15B 140.1(5) . .
C16B C213 C206 114.9(4) . .
C216 C213 C206 113.7(3) . .
C215 C213 C206 110.2(3) . .
C15B C213 C206 107.1(4) . .
C16B C213 C214 68.0(5) . .
C216 C213 C214 109.3(5) . .
C215 C213 C214 105.0(4) . .
C15B C213 C214 49.7(5) . .
C206 C213 C214 107.0(3) . .
C16B C213 C14B 109.5(6) . .
C216 C213 C14B 42.7(5) . .
C215 C213 C14B 76.0(5) . .
C15B C213 C14B 106.5(6) . .
C206 C213 C14B 106.1(4) . .
C214 C213 C14B 144.0(5) . .
C213 C214 H21A 109.5 . .
C213 C214 H21B 109.5 . .
H21A C214 H21B 109.5 . .
C213 C214 H21C 109.5 . .
H21A C214 H21C 109.5 . .
H21B C214 H21C 109.5 . .
C213 C215 H21D 109.5 . .
C213 C215 H21E 109.5 . .
H21D C215 H21E 109.5 . .
C213 C215 H21F 109.5 . .
H21D C215 H21F 109.5 . .
H21E C215 H21F 109.5 . .
C213 C216 H21G 109.5 . .
C213 C216 H21H 109.5 . .
H21G C216 H21H 109.5 . .
C213 C216 H21I 109.5 . .
H21G C216 H21I 109.5 . .
H21H C216 H21I 109.5 . .
C213 C14B H14A 109.5 . .
C213 C14B H14B 109.5 . .
H14A C14B H14B 109.5 . .
C213 C14B H14C 109.5 . .
H14A C14B H14C 109.5 . .
H14B C14B H14C 109.5 . .
C213 C15B H15A 109.5 . .
C213 C15B H15B 109.5 . .
H15A C15B H15B 109.5 . .
C213 C15B H15C 109.5 . .
H15A C15B H15C 109.5 . .
H15B C15B H15C 109.5 . .
C213 C16B H16A 109.5 . .
C213 C16B H16B 109.5 . .
H16A C16B H16B 109.5 . .
C213 C16B H16C 109.5 . .
H16A C16B H16C 109.5 . .
H16B C16B H16C 109.5 . .
C206 C207 C208 121.9(2) . .
C206 C207 H207 119.0 . .
C208 C207 H207 119.0 . .
C207 C208 C209 119.5(2) . .
C207 C208 C210 116.2(2) . .
C209 C208 C210 124.3(2) . .
C204 C209 C208 119.5(2) . .
C204 C209 H209 120.3 . .
C208 C209 H209 120.3 . .
O202 C210 N202 122.8(2) . .
O202 C210 C208 119.6(2) . .
N202 C210 C208 117.6(2) . .
C210 N202 C211 118.4(2) . .
C210 N202 H202 125(2) . .
C211 N202 H202 114(2) . .
N202 C211 C212 111.7(2) . .
N202 C211 H21W 109.3 . .
C212 C211 H21W 109.3 . .
N202 C211 H21X 109.3 . .
C212 C211 H21X 109.3 . .
H21W C211 H21X 107.9 . .
N2 C212 C211 112.0(2) . .
N2 C212 H21Y 109.2 . .
C211 C212 H21Y 109.2 . .
N2 C212 H21Z 109.2 . .
C211 C212 H21Z 109.2 . .
H21Y C212 H21Z 107.9 . .
N1 C301 C302 111.2(2) . .
N1 C301 H30A 109.4 . .
C302 C301 H30A 109.4 . .
N1 C301 H30B 109.4 . .
C302 C301 H30B 109.4 . .
H30A C301 H30B 108.0 . .
N301 C302 C301 110.8(2) . .
N301 C302 H30C 109.5 . .
C301 C302 H30C 109.5 . .
N301 C302 H30D 109.5 . .
C301 C302 H30D 109.5 . .
H30C C302 H30D 108.1 . .
C303 N301 C302 119.8(3) . .
C303 N301 H301 124(2) . .
C302 N301 H301 115(2) . .
O301 C303 N301 122.4(2) . .
O301 C303 C304 119.7(2) . .
N301 C303 C304 118.0(2) . .
O301 C303 K2 50.02(15) . .
N301 C303 K2 103.02(16) . .
C304 C303 K2 115.91(15) . .
C303 O301 K2 110.33(19) . .
C305 C304 C309 119.9(2) . .
C305 C304 C303 116.6(2) . .
C309 C304 C303 123.5(2) . .
C304 C305 C306 121.9(3) . .
C304 C305 H305 119.0 . .
C306 C305 H305 119.0 . .
C305 C306 C307 117.6(2) . .
C305 C306 C313 121.5(2) . .
C307 C306 C313 120.9(2) . .
C16C C313 C316 136.7(4) . .
C16C C313 C306 112.1(3) . .
C316 C313 C306 109.4(3) . .
C16C C313 C314 65.6(5) . .
C316 C313 C314 111.6(4) . .
C306 C313 C314 108.9(3) . .
C16C C313 C315 42.5(4) . .
C316 C313 C315 108.4(4) . .
C306 C313 C315 113.1(3) . .
C314 C313 C315 105.4(4) . .
C16C C313 C15C 111.8(5) . .
C316 C313 C15C 60.9(5) . .
C306 C313 C15C 112.8(3) . .
C314 C313 C15C 52.7(4) . .
C315 C313 C15C 133.7(4) . .
C16C C313 C14C 109.7(5) . .
C316 C313 C14C 45.5(4) . .
C306 C313 C14C 105.6(3) . .
C314 C313 C14C 144.1(4) . .
C315 C313 C14C 68.8(4) . .
C15C C313 C14C 104.4(5) . .
C313 C314 H31A 109.5 . .
C313 C314 H31B 109.5 . .
H31A C314 H31B 109.5 . .
C313 C314 H31C 109.5 . .
H31A C314 H31C 109.5 . .
H31B C314 H31C 109.5 . .
C313 C315 H31D 109.5 . .
C313 C315 H31E 109.5 . .
H31D C315 H31E 109.5 . .
C313 C315 H31F 109.5 . .
H31D C315 H31F 109.5 . .
H31E C315 H31F 109.5 . .
C313 C316 H31G 109.5 . .
C313 C316 H31H 109.5 . .
H31G C316 H31H 109.5 . .
C313 C316 H31I 109.5 . .
H31G C316 H31I 109.5 . .
H31H C316 H31I 109.5 . .
C313 C14C H14D 109.5 . .
C313 C14C H14E 109.5 . .
H14D C14C H14E 109.5 . .
C313 C14C H14F 109.5 . .
H14D C14C H14F 109.5 . .
H14E C14C H14F 109.5 . .
C313 C15C H15D 109.5 . .
C313 C15C H15E 109.5 . .
H15D C15C H15E 109.5 . .
C313 C15C H15F 109.5 . .
H15D C15C H15F 109.5 . .
H15E C15C H15F 109.5 . .
C313 C16C H16D 109.5 . .
C313 C16C H16E 109.5 . .
H16D C16C H16E 109.5 . .
C313 C16C H16F 109.5 . .
H16D C16C H16F 109.5 . .
H16E C16C H16F 109.5 . .
C306 C307 C308 121.6(2) . .
C306 C307 H307 119.2 . .
C308 C307 H307 119.2 . .
C307 C308 C309 119.7(2) . .
C307 C308 C310 116.3(2) . .
C309 C308 C310 123.9(2) . .
C304 C309 C308 119.3(2) . .
C304 C309 H309 120.4 . .
C308 C309 H309 120.4 . .
O302 C310 N302 122.7(2) . .
O302 C310 C308 119.6(2) . .
N302 C310 C308 117.7(2) . .
C310 N302 C311 118.6(2) . .
C310 N302 H302 126(2) . .
C311 N302 H302 115(2) . .
N302 C311 C312 111.3(2) . .
N302 C311 H31W 109.4 . .
C312 C311 H31W 109.4 . .
N302 C311 H31X 109.4 . .
C312 C311 H31X 109.4 . .
H31W C311 H31X 108.0 . .
N2 C312 C311 111.2(2) . .
N2 C312 H31Y 109.4 . .
C311 C312 H31Y 109.4 . .
N2 C312 H31Z 109.4 . .
C311 C312 H31Z 109.4 . .
H31Y C312 H31Z 108.0 . .
C112 N2 C212 116.3(2) . .
C112 N2 C312 115.1(2) . .
C212 N2 C312 115.4(2) . .
O101 K1 O1E 84.29(7) . .
O101 K1 O5E 113.62(6) . .
O1E K1 O5E 115.85(6) . .
O101 K1 O2E 85.88(7) . .
O1E K1 O2E 62.51(6) . .
O5E K1 O2E 160.45(7) . .
O101 K1 O3E 88.12(6) . .
O1E K1 O3E 123.07(6) . .
O5E K1 O3E 118.78(6) . .
O2E K1 O3E 60.69(6) . .
O101 K1 O4E 109.11(6) . .
O1E K1 O4E 166.56(7) . .
O5E K1 O4E 60.51(6) . .
O2E K1 O4E 116.03(6) . .
O3E K1 O4E 58.30(6) . .
O101 K1 O6E 111.15(6) . .
O1E K1 O6E 58.21(6) . .
O5E K1 O6E 57.89(6) . .
O2E K1 O6E 115.17(6) . .
O3E K1 O6E 160.37(6) . .
O4E K1 O6E 115.44(6) . .
O101 K1 C103 22.27(7) . .
O1E K1 C103 101.65(7) . .
O5E K1 C103 93.29(7) . .
O2E K1 C103 106.19(7) . .
O3E K1 C103 90.26(6) . .
O4E K1 C103 91.61(7) . .
O6E K1 C103 108.96(6) . .
O101 K1 C2E 72.23(8) . .
O1E K1 C2E 43.39(7) . .
O5E K1 C2E 159.04(7) . .
O2E K1 C2E 23.91(8) . .
O3E K1 C2E 80.66(7) . .
O4E K1 C2E 138.53(7) . .
O6E K1 C2E 101.16(7) . .
C103 K1 C2E 94.45(9) . .
O101 K1 C7E 101.59(7) . .
O1E K1 C7E 157.73(7) . .
O5E K1 C7E 42.08(7) . .
O2E K1 C7E 138.74(7) . .
O3E K1 C7E 78.88(7) . .
O4E K1 C7E 23.25(6) . .
O6E K1 C7E 99.96(7) . .
C103 K1 C7E 80.27(7) . .
C2E K1 C7E 158.82(8) . .
C12E O1E C1E 111.7(2) . .
C12E O1E K1 121.06(17) . .
C1E O1E K1 114.87(18) . .
O1E C1E C2E 109.0(3) . .
O1E C1E H1E1 109.9 . .
C2E C1E H1E1 109.9 . .
O1E C1E H1E2 109.9 . .
C2E C1E H1E2 109.9 . .
H1E1 C1E H1E2 108.3 . .
O2E C2E C1E 109.0(3) . .
O2E C2E K1 51.86(13) . .
C1E C2E K1 83.86(18) . .
O2E C2E H2E1 109.9 . .
C1E C2E H2E1 109.9 . .
K1 C2E H2E1 161.0 . .
O2E C2E H2E2 109.9 . .
C1E C2E H2E2 109.9 . .
K1 C2E H2E2 77.6 . .
H2E1 C2E H2E2 108.3 . .
C3E O2E C2E 112.0(2) . .
C3E O2E K1 112.09(16) . .
C2E O2E K1 104.23(18) . .
O2E C3E C4E 109.6(3) . .
O2E C3E H3E1 109.8 . .
C4E C3E H3E1 109.8 . .
O2E C3E H3E2 109.8 . .
C4E C3E H3E2 109.8 . .
H3E1 C3E H3E2 108.2 . .
O3E C4E C3E 107.7(2) . .
O3E C4E H4E1 110.2 . .
C3E C4E H4E1 110.2 . .
O3E C4E H4E2 110.2 . .
C3E C4E H4E2 110.2 . .
H4E1 C4E H4E2 108.5 . .
C4E O3E C5E 113.4(2) . .
C4E O3E K1 115.28(16) . .
C5E O3E K1 119.58(16) . .
O3E C5E C6E 107.7(2) . .
O3E C5E H5E1 110.2 . .
C6E C5E H5E1 110.2 . .
O3E C5E H5E2 110.2 . .
C6E C5E H5E2 110.2 . .
H5E1 C5E H5E2 108.5 . .
O4E C6E C5E 108.1(2) . .
O4E C6E H6E1 110.1 . .
C5E C6E H6E1 110.1 . .
O4E C6E H6E2 110.1 . .
C5E C6E H6E2 110.1 . .
H6E1 C6E H6E2 108.4 . .
C6E O4E C7E 112.5(2) . .
C6E O4E K1 111.72(16) . .
C7E O4E K1 104.58(15) . .
O4E C7E C8E 108.0(2) . .
O4E C7E K1 52.18(12) . .
C8E C7E K1 82.92(16) . .
O4E C7E H7E1 110.1 . .
C8E C7E H7E1 110.1 . .
K1 C7E H7E1 77.5 . .
O4E C7E H7E2 110.1 . .
C8E C7E H7E2 110.1 . .
K1 C7E H7E2 161.6 . .
H7E1 C7E H7E2 108.4 . .
O5E C8E C7E 108.7(2) . .
O5E C8E H8E1 109.9 . .
C7E C8E H8E1 109.9 . .
O5E C8E H8E2 109.9 . .
C7E C8E H8E2 109.9 . .
H8E1 C8E H8E2 108.3 . .
C8E O5E C9E 112.4(2) . .
C8E O5E K1 117.78(16) . .
C9E O5E K1 121.83(15) . .
O5E C9E C10E 108.8(2) . .
O5E C9E H9E1 109.9 . .
C10E C9E H9E1 109.9 . .
O5E C9E H9E2 109.9 . .
C10E C9E H9E2 109.9 . .
H9E1 C9E H9E2 108.3 . .
O6E C10E C9E 108.1(2) . .
O6E C10E H10E 110.1 . .
C9E C10E H10E 110.1 . .
O6E C10E H10F 110.1 . .
C9E C10E H10F 110.1 . .
H10E C10E H10F 108.4 . .
C10E O6E C11E 112.2(2) . .
C10E O6E K1 113.90(15) . .
C11E O6E K1 112.40(16) . .
O6E C11E C12E 107.3(2) . .
O6E C11E H11U 110.2 . .
C12E C11E H11U 110.2 . .
O6E C11E H11V 110.2 . .
C12E C11E H11V 110.2 . .
H11U C11E H11V 108.5 . .
O1E C12E C11E 108.5(2) . .
O1E C12E H12A 110.0 . .
C11E C12E H12A 110.0 . .
O1E C12E H12B 110.0 . .
C11E C12E H12B 110.0 . .
H12A C12E H12B 108.4 . .
O201 K2 O7E 89.76(6) 4_546 .
O201 K2 O10E 90.69(6) 4_546 .
O7E K2 O10E 175.36(7) . .
O201 K2 O11E 78.23(6) 4_546 .
O7E K2 O11E 122.33(7) . .
O10E K2 O11E 62.25(7) . .
O201 K2 O12E 86.82(6) 4_546 .
O7E K2 O12E 60.80(7) . .
O10E K2 O12E 123.83(7) . .
O11E K2 O12E 62.35(6) . .
O201 K2 O9E 92.43(6) 4_546 .
O7E K2 O9E 115.07(7) . .
O10E K2 O9E 60.30(7) . .
O11E K2 O9E 121.54(7) . .
O12E K2 O9E 175.79(7) . .
O201 K2 O301 151.27(6) 4_546 .
O7E K2 O301 101.46(6) . .
O10E K2 O301 80.24(6) . .
O11E K2 O301 73.41(6) . .
O12E K2 O301 76.17(6) . .
O9E K2 O301 106.13(6) . .
O201 K2 O8E 106.93(6) 4_546 .
O7E K2 O8E 59.46(7) . .
O10E K2 O8E 116.04(7) . .
O11E K2 O8E 174.75(6) . .
O12E K2 O8E 118.26(6) . .
O9E K2 O8E 58.04(6) . .
O301 K2 O8E 101.52(6) . .
O201 K2 C303 167.76(6) 4_546 .
O7E K2 C303 88.18(7) . .
O10E K2 C303 92.35(7) . .
O11E K2 C303 92.72(7) . .
O12E K2 C303 81.64(6) . .
O9E K2 C303 99.37(6) . .
O301 K2 C303 19.66(7) . .
O8E K2 C303 82.31(7) . .
O201 K2 C23E 77.09(7) 4_546 .
O7E K2 C23E 41.87(8) . .
O10E K2 C23E 142.62(8) . .
O11E K2 C23E 80.59(8) . .
O12E K2 C23E 22.48(7) . .
O9E K2 C23E 153.46(8) . .
O301 K2 C23E 93.67(7) . .
O8E K2 C23E 101.33(8) . .
C303 K2 C23E 93.43(7) . .
O201 K2 C20E 90.37(7) 4_546 .
O7E K2 C20E 142.29(8) . .
O10E K2 C20E 42.33(7) . .
O11E K2 C20E 22.53(7) . .
O12E K2 C20E 81.55(7) . .
O9E K2 C20E 102.60(8) . .
O301 K2 C20E 64.61(8) . .
O8E K2 C20E 153.68(7) . .
C303 K2 C20E 83.93(8) . .
C23E K2 C20E 101.79(8) . .
O201 K2 C21E 87.54(7) 4_546 .
O7E K2 C21E 102.97(8) . .
O10E K2 C21E 81.66(8) . .
O11E K2 C21E 22.07(7) . .
O12E K2 C21E 42.18(7) . .
O9E K2 C21E 141.96(8) . .
O301 K2 C21E 64.28(7) . .
O8E K2 C21E 156.24(7) . .
C303 K2 C21E 81.18(7) . .
C23E K2 C21E 62.88(8) . .
C20E K2 C21E 39.39(8) . .
C24E O7E C13E 113.1(2) . .
C24E O7E K2 115.99(19) . .
C13E O7E K2 116.20(19) . .
O7E C13E C14E 109.0(3) . .
O7E C13E H13A 109.9 . .
C14E C13E H13A 109.9 . .
O7E C13E H13B 109.9 . .
C14E C13E H13B 109.9 . .
H13A C13E H13B 108.3 . .
O8E C14E C13E 109.4(3) . .
O8E C14E H14X 109.8 . .
C13E C14E H14X 109.8 . .
O8E C14E H14Y 109.8 . .
C13E C14E H14Y 109.8 . .
H14X C14E H14Y 108.2 . .
C15E O8E C14E 111.5(3) . .
C15E O8E K2 116.12(18) . .
C14E O8E K2 113.77(18) . .
O8E C15E C16E 109.3(3) . .
O8E C15E H15X 109.8 . .
C16E C15E H15X 109.8 . .
O8E C15E H15Y 109.8 . .
C16E C15E H15Y 109.8 . .
H15X C15E H15Y 108.3 . .
O9E C16E C15E 109.9(2) . .
O9E C16E H16X 109.7 . .
C15E C16E H16X 109.7 . .
O9E C16E H16Y 109.7 . .
C15E C16E H16Y 109.7 . .
H16X C16E H16Y 108.2 . .
C16E O9E C17E 112.2(2) . .
C16E O9E K2 119.91(17) . .
C17E O9E K2 117.62(19) . .
O9E C17E C18E 109.6(3) . .
O9E C17E H17A 109.8 . .
C18E C17E H17A 109.8 . .
O9E C17E H17B 109.8 . .
C18E C17E H17B 109.8 . .
H17A C17E H17B 108.2 . .
O10E C18E C17E 108.8(3) . .
O10E C18E H18A 109.9 . .
C17E C18E H18A 109.9 . .
O10E C18E H18B 109.9 . .
C17E C18E H18B 109.9 . .
H18A C18E H18B 108.3 . .
C19E O10E C18E 113.6(2) . .
C19E O10E K2 112.54(18) . .
C18E O10E K2 111.50(19) . .
O10E C19E C20E 110.5(3) . .
O10E C19E H19A 109.5 . .
C20E C19E H19A 109.5 . .
O10E C19E H19B 109.5 . .
C20E C19E H19B 109.5 . .
H19A C19E H19B 108.1 . .
O11E C20E C19E 107.6(3) . .
O11E C20E K2 48.19(15) . .
C19E C20E K2 79.16(19) . .
O11E C20E H20E 110.2 . .
C19E C20E H20E 110.2 . .
K2 C20E H20E 158.2 . .
O11E C20E H20F 110.2 . .
C19E C20E H20F 110.2 . .
K2 C20E H20F 85.2 . .
H20E C20E H20F 108.5 . .
C21E O11E C20E 113.4(2) . .
C21E O11E K2 110.19(18) . .
C20E O11E K2 109.28(19) . .
O11E C21E C22E 108.3(3) . .
O11E C21E K2 47.74(14) . .
C22E C21E K2 78.81(18) . .
O11E C21E H21U 110.0 . .
C22E C21E H21U 110.0 . .
K2 C21E H21U 86.7 . .
O11E C21E H21V 110.0 . .
C22E C21E H21V 110.0 . .
K2 C21E H21V 157.4 . .
H21U C21E H21V 108.4 . .
O12E C22E C21E 108.2(2) . .
O12E C22E H22A 110.0 . .
C21E C22E H22A 110.0 . .
O12E C22E H22B 110.0 . .
C21E C22E H22B 110.0 . .
H22A C22E H22B 108.4 . .
C22E O12E C23E 113.1(2) . .
C22E O12E K2 111.54(16) . .
C23E O12E K2 109.00(17) . .
O12E C23E C24E 108.4(2) . .
O12E C23E K2 48.52(13) . .
C24E C23E K2 82.21(17) . .
O12E C23E H23A 110.0 . .
C24E C23E H23A 110.0 . .
K2 C23E H23A 158.5 . .
O12E C23E H23B 110.0 . .
C24E C23E H23B 110.0 . .
K2 C23E H23B 82.4 . .
H23A C23E H23B 108.4 . .
O7E C24E C23E 109.1(3) . .
O7E C24E H24A 109.9 . .
C23E C24E H24A 109.9 . .
O7E C24E H24B 109.9 . .
C23E C24E H24B 109.9 . .
H24A C24E H24B 108.3 . .
C1S C2S H2S1 109.5 . .
C1S C2S H2S2 109.5 . .
H2S1 C2S H2S2 109.5 . .
C1S C2S H2S3 109.5 . .
H2S1 C2S H2S3 109.5 . .
H2S2 C2S H2S3 109.5 . .
O1S C1S C2S 109.5(4) . .
O1S C1S H1S1 109.8 . .
C2S C1S H1S1 109.8 . .
O1S C1S H1S2 109.8 . .
C2S C1S H1S2 109.8 . .
H1S1 C1S H1S2 108.2 . .
C1S O1S C3S 112.4(4) . .
O1S C3S C4S 108.9(4) . .
O1S C3S H3S1 109.9 . .
C4S C3S H3S1 109.9 . .
O1S C3S H3S2 109.9 . .
C4S C3S H3S2 109.9 . .
H3S1 C3S H3S2 108.3 . .
C3S C4S H4S1 109.5 . .
C3S C4S H4S2 109.5 . .
H4S1 C4S H4S2 109.5 . .
C3S C4S H4S3 109.5 . .
H4S1 C4S H4S3 109.5 . .
H4S2 C4S H4S3 109.5 . .
C1T O1T C4T 104.3(12) . .
O1T C1T C2T 104.2(10) . .
O1T C1T H1T1 110.9 . .
C2T C1T H1T1 110.9 . .
O1T C1T H1T2 110.9 . .
C2T C1T H1T2 110.9 . .
H1T1 C1T H1T2 108.9 . .
C3T C2T C1T 108.9(8) . .
C3T C2T H2T1 109.9 . .
C1T C2T H2T1 109.9 . .
C3T C2T H2T2 109.9 . .
C1T C2T H2T2 109.9 . .
H2T1 C2T H2T2 108.3 . .
C2T C3T C4T 105.4(9) . .
C2T C3T H3T1 110.7 . .
C4T C3T H3T1 110.7 . .
C2T C3T H3T2 110.7 . .
C4T C3T H3T2 110.7 . .
H3T1 C3T H3T2 108.8 . .
O1T C4T C3T 103.5(11) . .
O1T C4T H4T1 111.1 . .
C3T C4T H4T1 111.1 . .
O1T C4T H4T2 111.1 . .
C3T C4T H4T2 111.1 . .
H4T1 C4T H4T2 109.0 . .
C1X O1X C4X 106.6(11) . .
O1X C1X C2X 108.6(10) . .
O1X C1X H1X1 110.0 . .
C2X C1X H1X1 110.0 . .
O1X C1X H1X2 110.0 . .
C2X C1X H1X2 110.0 . .
H1X1 C1X H1X2 108.3 . .
C3X C2X C1X 107.4(8) . .
C3X C2X H2X1 110.2 . .
C1X C2X H2X1 110.2 . .
C3X C2X H2X2 110.2 . .
C1X C2X H2X2 110.2 . .
H2X1 C2X H2X2 108.5 . .
C2X C3X C4X 108.8(8) . .
C2X C3X H3X1 109.9 . .
C4X C3X H3X1 109.9 . .
C2X C3X H3X2 109.9 . .
C4X C3X H3X2 109.9 . .
H3X1 C3X H3X2 108.3 . .
O1X C4X C3X 107.5(10) . .
O1X C4X H4X1 110.2 . .
C3X C4X H4X1 110.2 . .
O1X C4X H4X2 110.2 . .
C3X C4X H4X2 110.2 . .
H4X1 C4X H4X2 108.5 . .
C1Y O1Y C4Y 101.2(12) . .
O1Y C1Y C2Y 103.7(10) . .
O1Y C1Y H1Y1 111.0 . .
C2Y C1Y H1Y1 111.0 . .
O1Y C1Y H1Y2 111.0 . .
C2Y C1Y H1Y2 111.0 . .
H1Y1 C1Y H1Y2 109.0 . .
C3Y C2Y C1Y 106.4(8) . .
C3Y C2Y H2Y1 110.4 . .
C1Y C2Y H2Y1 110.4 . .
C3Y C2Y H2Y2 110.4 . .
C1Y C2Y H2Y2 110.4 . .
H2Y1 C2Y H2Y2 108.6 . .
C2Y C3Y C4Y 107.0(8) . .
C2Y C3Y H3Y1 110.3 . .
C4Y C3Y H3Y1 110.3 . .
C2Y C3Y H3Y2 110.3 . .
C4Y C3Y H3Y2 110.3 . .
H3Y1 C3Y H3Y2 108.6 . .
O1Y C4Y C3Y 101.2(10) . .
O1Y C4Y H4Y1 111.5 . .
C3Y C4Y H4Y1 111.5 . .
O1Y C4Y H4Y2 111.5 . .
C3Y C4Y H4Y2 111.5 . .
H4Y1 C4Y H4Y2 109.3 . .
C1V O1V C4V 107.8(11) . .
O1V C1V C2V 103.8(13) . .
O1V C1V H1V1 111.0 . .
C2V C1V H1V1 111.0 . .
O1V C1V H1V2 111.0 . .
C2V C1V H1V2 111.0 . .
H1V1 C1V H1V2 109.0 . .
C3V C2V C1V 104.8(13) . .
C3V C2V H2V1 110.8 . .
C1V C2V H2V1 110.8 . .
C3V C2V H2V2 110.8 . .
C1V C2V H2V2 110.8 . .
H2V1 C2V H2V2 108.9 . .
C2V C3V C4V 106.9(13) . .
C2V C3V H3V1 110.3 . .
C4V C3V H3V1 110.3 . .
C2V C3V H3V2 110.3 . .
C4V C3V H3V2 110.3 . .
H3V1 C3V H3V2 108.6 . .
O1V C4V C3V 105.0(11) . .
O1V C4V H4V1 110.7 . .
C3V C4V H4V1 110.7 . .
O1V C4V H4V2 110.7 . .
C3V C4V H4V2 110.7 . .
H4V1 C4V H4V2 108.8 . .

loop_
_geom_bond_atom_site_label_1
_geom_bond_atom_site_label_2
_geom_bond_distance
_geom_bond_site_symmetry_2
O1 O2 1.472(3) .
N1 C201 1.452(3) .
N1 C301 1.462(3) .
N1 C101 1.465(3) .
C101 C102 1.526(4) .
C101 H10A 0.9900 .
C101 H10B 0.9900 .
C102 N101 1.457(3) .
C102 H10C 0.9900 .
C102 H10D 0.9900 .
N101 C103 1.317(3) .
N101 H101 0.915(18) .
C103 O101 1.256(3) .
C103 C104 1.509(4) .
C103 K1 3.214(3) .
O101 K1 2.666(2) .
C104 C109 1.388(4) .
C104 C105 1.400(4) .
C105 C106 1.402(4) .
C105 H105 0.9500 .
C106 C107 1.384(4) .
C106 C113 1.535(3) .
C113 C114 1.525(4) .
C113 C115 1.538(4) .
C113 C116 1.541(4) .
C114 H11A 0.9800 .
C114 H11B 0.9800 .
C114 H11C 0.9800 .
C115 H11D 0.9800 .
C115 H11E 0.9800 .
C115 H11F 0.9800 .
C116 H11G 0.9800 .
C116 H11H 0.9800 .
C116 H11I 0.9800 .
C107 C108 1.402(3) .
C107 H107 0.9500 .
C108 C109 1.382(3) .
C108 C110 1.497(4) .
C109 H109 0.9500 .
C110 O102 1.235(3) .
C110 N102 1.337(3) .
N102 C111 1.450(4) .
N102 H102 0.863(17) .
C111 C112 1.515(4) .
C111 H11Y 0.9900 .
C111 H11Z 0.9900 .
C112 N2 1.455(3) .
C112 H11W 0.9900 .
C112 H11X 0.9900 .
C201 C202 1.517(4) .
C201 H20A 0.9900 .
C201 H20B 0.9900 .
C202 N201 1.455(3) .
C202 H20C 0.9900 .
C202 H20D 0.9900 .
N201 C203 1.345(3) .
N201 H201 0.864(18) .
C203 O201 1.238(3) .
C203 C204 1.506(4) .
O201 K2 2.7501(19) 4_556
C204 C205 1.393(3) .
C204 C209 1.394(3) .
C205 C206 1.391(4) .
C205 H205 0.9500 .
C206 C207 1.391(4) .
C206 C213 1.535(4) .
C213 C16B 1.476(8) .
C213 C216 1.494(6) .
C213 C215 1.523(7) .
C213 C15B 1.529(8) .
C213 C214 1.568(6) .
C213 C14B 1.587(8) .
C214 H21A 0.9800 .
C214 H21B 0.9800 .
C214 H21C 0.9800 .
C215 H21D 0.9800 .
C215 H21E 0.9800 .
C215 H21F 0.9800 .
C216 H21G 0.9800 .
C216 H21H 0.9800 .
C216 H21I 0.9800 .
C14B H14A 0.9800 .
C14B H14B 0.9800 .
C14B H14C 0.9800 .
C15B H15A 0.9800 .
C15B H15B 0.9800 .
C15B H15C 0.9800 .
C16B H16A 0.9800 .
C16B H16B 0.9800 .
C16B H16C 0.9800 .
C207 C208 1.392(3) .
C207 H207 0.9500 .
C208 C209 1.396(4) .
C208 C210 1.509(4) .
C209 H209 0.9500 .
C210 O202 1.238(3) .
C210 N202 1.336(3) .
N202 C211 1.459(3) .
N202 H202 0.872(18) .
C211 C212 1.519(4) .
C211 H21W 0.9900 .
C211 H21X 0.9900 .
C212 N2 1.458(3) .
C212 H21Y 0.9900 .
C212 H21Z 0.9900 .
C301 C302 1.516(5) .
C301 H30A 0.9900 .
C301 H30B 0.9900 .
C302 N301 1.455(3) .
C302 H30C 0.9900 .
C302 H30D 0.9900 .
N301 C303 1.337(4) .
N301 H301 0.846(18) .
C303 O301 1.240(3) .
C303 C304 1.512(4) .
C303 K2 3.456(3) .
O301 K2 2.824(2) .
C304 C305 1.390(4) .
C304 C309 1.396(4) .
C305 C306 1.393(4) .
C305 H305 0.9500 .
C306 C307 1.395(4) .
C306 C313 1.532(3) .
C313 C16C 1.488(7) .
C313 C316 1.497(6) .
C313 C314 1.539(6) .
C313 C315 1.543(6) .
C313 C15C 1.550(7) .
C313 C14C 1.566(7) .
C314 H31A 0.9800 .
C314 H31B 0.9800 .
C314 H31C 0.9800 .
C315 H31D 0.9800 .
C315 H31E 0.9800 .
C315 H31F 0.9800 .
C316 H31G 0.9800 .
C316 H31H 0.9800 .
C316 H31I 0.9800 .
C14C H14D 0.9800 .
C14C H14E 0.9800 .
C14C H14F 0.9800 .
C15C H15D 0.9800 .
C15C H15E 0.9800 .
C15C H15F 0.9800 .
C16C H16D 0.9800 .
C16C H16E 0.9800 .
C16C H16F 0.9800 .
C307 C308 1.398(3) .
C307 H307 0.9500 .
C308 C309 1.399(3) .
C308 C310 1.508(4) .
C309 H309 0.9500 .
C310 O302 1.242(3) .
C310 N302 1.334(3) .
N302 C311 1.457(4) .
N302 H302 0.875(18) .
C311 C312 1.523(4) .
C311 H31W 0.9900 .
C311 H31X 0.9900 .
C312 N2 1.461(3) .
C312 H31Y 0.9900 .
C312 H31Z 0.9900 .
K1 O1E 2.757(2) .
K1 O5E 2.763(2) .
K1 O2E 2.780(2) .
K1 O3E 2.819(2) .
K1 O4E 2.868(2) .
K1 O6E 2.9231(19) .
K1 C2E 3.426(3) .
K1 C7E 3.513(3) .
O1E C12E 1.414(3) .
O1E C1E 1.414(4) .
C1E C2E 1.495(5) .
C1E H1E1 0.9900 .
C1E H1E2 0.9900 .
C2E O2E 1.432(4) .
C2E H2E1 0.9900 .
C2E H2E2 0.9900 .
O2E C3E 1.428(4) .
C3E C4E 1.497(5) .
C3E H3E1 0.9900 .
C3E H3E2 0.9900 .
C4E O3E 1.417(4) .
C4E H4E1 0.9900 .
C4E H4E2 0.9900 .
O3E C5E 1.431(3) .
C5E C6E 1.486(4) .
C5E H5E1 0.9900 .
C5E H5E2 0.9900 .
C6E O4E 1.423(3) .
C6E H6E1 0.9900 .
C6E H6E2 0.9900 .
O4E C7E 1.433(3) .
C7E C8E 1.489(4) .
C7E H7E1 0.9900 .
C7E H7E2 0.9900 .
C8E O5E 1.414(3) .
C8E H8E1 0.9900 .
C8E H8E2 0.9900 .
O5E C9E 1.422(3) .
C9E C10E 1.499(4) .
C9E H9E1 0.9900 .
C9E H9E2 0.9900 .
C10E O6E 1.417(3) .
C10E H10E 0.9900 .
C10E H10F 0.9900 .
O6E C11E 1.422(4) .
C11E C12E 1.500(4) .
C11E H11U 0.9900 .
C11E H11V 0.9900 .
C12E H12A 0.9900 .
C12E H12B 0.9900 .
K2 O201 2.7501(19) 4_546
K2 O7E 2.777(2) .
K2 O10E 2.785(2) .
K2 O11E 2.790(2) .
K2 O12E 2.791(2) .
K2 O9E 2.797(2) .
K2 O8E 2.900(2) .
K2 C23E 3.522(3) .
K2 C20E 3.533(4) .
K2 C21E 3.538(4) .
O7E C24E 1.418(4) .
O7E C13E 1.421(4) .
C13E C14E 1.485(5) .
C13E H13A 0.9900 .
C13E H13B 0.9900 .
C14E O8E 1.430(4) .
C14E H14X 0.9900 .
C14E H14Y 0.9900 .
O8E C15E 1.415(4) .
C15E C16E 1.490(5) .
C15E H15X 0.9900 .
C15E H15Y 0.9900 .
C16E O9E 1.414(4) .
C16E H16X 0.9900 .
C16E H16Y 0.9900 .
O9E C17E 1.418(4) .
C17E C18E 1.501(5) .
C17E H17A 0.9900 .
C17E H17B 0.9900 .
C18E O10E 1.427(4) .
C18E H18A 0.9900 .
C18E H18B 0.9900 .
O10E C19E 1.405(4) .
C19E C20E 1.497(5) .
C19E H19A 0.9900 .
C19E H19B 0.9900 .
C20E O11E 1.434(4) .
C20E H20E 0.9900 .
C20E H20F 0.9900 .
O11E C21E 1.416(4) .
C21E C22E 1.515(5) .
C21E H21U 0.9900 .
C21E H21V 0.9900 .
C22E O12E 1.423(4) .
C22E H22A 0.9900 .
C22E H22B 0.9900 .
O12E C23E 1.424(4) .
C23E C24E 1.474(5) .
C23E H23A 0.9900 .
C23E H23B 0.9900 .
C24E H24A 0.9900 .
C24E H24B 0.9900 .
C2S C1S 1.462(7) .
C2S H2S1 0.9800 .
C2S H2S2 0.9800 .
C2S H2S3 0.9800 .
C1S O1S 1.418(5) .
C1S H1S1 0.9900 .
C1S H1S2 0.9900 .
O1S C3S 1.432(5) .
C3S C4S 1.492(5) .
C3S H3S1 0.9900 .
C3S H3S2 0.9900 .
C4S H4S1 0.9800 .
C4S H4S2 0.9800 .
C4S H4S3 0.9800 .
O1T C1T 1.423(11) .
O1T C4T 1.429(11) .
C1T C2T 1.530(13) .
C1T H1T1 0.9900 .
C1T H1T2 0.9900 .
C2T C3T 1.330(17) .
C2T H2T1 0.9900 .
C2T H2T2 0.9900 .
C3T C4T 1.534(13) .
C3T H3T1 0.9900 .
C3T H3T2 0.9900 .
C4T H4T1 0.9900 .
C4T H4T2 0.9900 .
O1X C1X 1.413(11) .
O1X C4X 1.420(11) .
C1X C2X 1.526(14) .
C1X H1X1 0.9900 .
C1X H1X2 0.9900 .
C2X C3X 1.310(18) .
C2X H2X1 0.9900 .
C2X H2X2 0.9900 .
C3X C4X 1.535(13) .
C3X H3X1 0.9900 .
C3X H3X2 0.9900 .
C4X H4X1 0.9900 .
C4X H4X2 0.9900 .
O1Y C1Y 1.431(11) .
O1Y C4Y 1.438(11) .
C1Y C2Y 1.533(14) .
C1Y H1Y1 0.9900 .
C1Y H1Y2 0.9900 .
C2Y C3Y 1.326(17) .
C2Y H2Y1 0.9900 .
C2Y H2Y2 0.9900 .
C3Y C4Y 1.548(13) .
C3Y H3Y1 0.9900 .
C3Y H3Y2 0.9900 .
C4Y H4Y1 0.9900 .
C4Y H4Y2 0.9900 .
O1V C1V 1.407(16) .
O1V C4V 1.438(15) .
C1V C2V 1.497(19) .
C1V H1V1 0.9900 .
C1V H1V2 0.9900 .
C2V C3V 1.388(18) .
C2V H2V1 0.9900 .
C2V H2V2 0.9900 .
C3V C4V 1.500(16) .
C3V H3V1 0.9900 .
C3V H3V2 0.9900 .
C4V H4V1 0.9900 .
C4V H4V2 0.9900 .

loop_
_geom_hbond_atom_site_label_D
_geom_hbond_atom_site_label_H
_geom_hbond_atom_site_label_A
_geom_hbond_distance_DH
_geom_hbond_distance_HA
_geom_hbond_distance_DA
_geom_hbond_angle_DHA
N101 H101 O1 0.915(18) 1.724(19) 2.629(3) 169(3)
N102 H102 O2 0.863(17) 1.88(2) 2.717(3) 164(3)
N201 H201 O1 0.864(18) 1.98(2) 2.818(3) 163(3)
N202 H202 O2 0.872(18) 1.876(19) 2.740(3) 171(3)
N301 H301 O1 0.846(18) 1.950(19) 2.785(3) 169(3)
N302 H302 O2 0.875(18) 1.856(19) 2.717(3) 167(3)
